data_4129502
loop_
_publ_author_name
'Yan, Juanzhu'
'Su, Haifeng'
'Yang, Huayan'
'Malola, Sami'
'Lin, Shuichao'
'H\"akkinen, Hannu'
'Zheng, Nanfeng'

_publ_section_title
;
 Total Structure and Electronic Structure Analysis of Doped Thiolated
 Silver [MAg24(SR)18](2-) (M = Pd, Pt) Clusters.
;
_journal_issue 37
_journal_name_full 'Journal of the American Chemical Society'
_journal_page_first 11880
_journal_page_last 11883
_journal_paper_doi 10.1021/jacs.5b07186
_journal_volume 137
_journal_year 2015
_chemical_formula_moiety 'Ag24 C109 Cl35.76 Pd S18, 2(C24 P)'
_chemical_formula_sum 'C157 Ag24 Cl35.76 P2 Pd S18'
_chemical_formula_weight 6487.44
_space_group_crystal_system monoclinic
_space_group_IT_number 14
_space_group_name_Hall '-P 2ybc'
_space_group_name_H-M_alt 'P 1 21/c 1'
_audit_creation_date 2015-07-07
_audit_creation_method
;
Olex2 1.2
(compiled 2015.01.26 svn.r3150 for OlexSys, GUI svn.r4998)
;
_cell_angle_alpha 90
_cell_angle_beta 117.989(4)
_cell_angle_gamma 90
_cell_formula_units_Z 4
_cell_length_a 33.2277(11)
_cell_length_b 20.7963(5)
_cell_length_c 32.7397(11)
_cell_measurement_reflns_used 15052
_cell_measurement_temperature 100.00(10)
_cell_measurement_theta_max 65.7180
_cell_measurement_theta_min 3.6920
_cell_volume 19977.5(13)
_computing_cell_refinement
;
CrysAlisPro, Agilent Technologies,
Version 1.171.37.35 (release 13-08-2014 CrysAlis171 .NET)
(compiled Aug 13 2014,18:06:01)
;
_computing_data_collection
;
CrysAlisPro, Agilent Technologies,
Version 1.171.37.35 (release 13-08-2014 CrysAlis171 .NET)
(compiled Aug 13 2014,18:06:01)
;
_computing_data_reduction
;
CrysAlisPro, Agilent Technologies,
Version 1.171.37.35 (release 13-08-2014 CrysAlis171 .NET)
(compiled Aug 13 2014,18:06:01)
;
_computing_molecular_graphics 'Olex2 (Dolomanov et al., 2009)'
_computing_publication_material 'Olex2 (Dolomanov et al., 2009)'
_computing_structure_refinement 'ShelXL (Sheldrick, 2008)'
_diffrn_ambient_temperature 100.00(10)
_diffrn_detector_area_resol_mean 10.4741
_diffrn_measured_fraction_theta_full 0.935
_diffrn_measured_fraction_theta_max 0.974
_diffrn_measurement_device_type 'SuperNova, Dual, Cu at zero, Atlas'
_diffrn_measurement_method '\w scans'
_diffrn_radiation_type CuK\a
_diffrn_radiation_wavelength 1.54184
_diffrn_reflns_av_R_equivalents 0.0661
_diffrn_reflns_av_unetI/netI 0.0884
_diffrn_reflns_Laue_measured_fraction_full 0.935
_diffrn_reflns_Laue_measured_fraction_max 0.974
_diffrn_reflns_limit_h_max 23
_diffrn_reflns_limit_h_min -38
_diffrn_reflns_limit_k_max 22
_diffrn_reflns_limit_k_min -24
_diffrn_reflns_limit_l_max 38
_diffrn_reflns_limit_l_min -28
_diffrn_reflns_number 74676
_diffrn_reflns_point_group_measured_fraction_full 0.935
_diffrn_reflns_point_group_measured_fraction_max 0.974
_diffrn_reflns_theta_full 67.684
_diffrn_reflns_theta_max 65.848
_diffrn_reflns_theta_min 3.359
_diffrn_source 'sealed X-ray tube'
_exptl_absorpt_coefficient_mu 25.758
_exptl_absorpt_correction_T_max 1.00000
_exptl_absorpt_correction_T_min 0.34317
_exptl_absorpt_correction_type multi-scan
_exptl_absorpt_process_details
;
CrysAlisPro, Agilent Technologies,
Version 1.171.37.35 (release 13-08-2014 CrysAlis171 .NET)
(compiled Aug 13 2014,18:06:01)
Empirical absorption correction using spherical harmonics,
 implemented in SCALE3 ABSPACK scaling algorithm.
;
_exptl_crystal_colour dark-red
_exptl_crystal_density_diffrn 2.157
_exptl_crystal_density_method 'not measured'
_exptl_crystal_description plate
_exptl_crystal_F_000 12167
_exptl_crystal_size_max 0.03
_exptl_crystal_size_mid 0.01
_exptl_crystal_size_min 0.01
_platon_squeeze_details
;
;
_refine_diff_density_max 3.019
_refine_diff_density_min -2.943
_refine_diff_density_rms 0.272
_refine_ls_extinction_method none
_refine_ls_goodness_of_fit_ref 1.053
_refine_ls_hydrogen_treatment undef
_refine_ls_matrix_type full
_refine_ls_number_parameters 2196
_refine_ls_number_reflns 33799
_refine_ls_number_restraints 543
_refine_ls_restrained_S_all 1.050
_refine_ls_R_factor_all 0.0965
_refine_ls_R_factor_gt 0.0672
_refine_ls_shift/su_max 0.073
_refine_ls_shift/su_mean 0.001
_refine_ls_structure_factor_coef Fsqd
_refine_ls_weighting_details 'w=1/[\s^2^(Fo^2^)+(0.1129P)^2^+24.3279P] where P=(Fo^2^+2Fc^2^)/3'
_refine_ls_weighting_scheme calc
_refine_ls_wR_factor_gt 0.1790
_refine_ls_wR_factor_ref 0.2038
_reflns_Friedel_coverage 0.000
_reflns_number_gt 23679
_reflns_number_total 33799
_reflns_threshold_expression 'I > 2\s(I)'
_cod_data_source_file ja5b07186_si_002.cif
_cod_data_source_block (PPh4)2[PdAg24(SPhCl2)18]
_cod_original_cell_volume 19977.4(13)
_cod_database_code 4129502
_shelxl_version_number 2014/6
_shelx_space_group_comment
;
The symmetry employed for this shelxl refinement is uniquely defined
by the following loop, which should always be used as a source of
symmetry information in preference to the above space-group names.
They are only intended as comments.
;
_olex2_refinement_description
;
1. Restrained distances
 C5-C16 \\sim C5B-C14 \\sim C6-C21
 with sigma of 0.01
2. Rigid bond restraints
 Cl1L, Cl1K, Cl12, Cl1I
 with sigma for 1-2 distances of 0.01 and sigma for 1-3 distances of 0.01
 Cl1P, Cl1D
 with sigma for 1-2 distances of 0.01 and sigma for 1-3 distances of 0.01
3. Uiso/Uaniso restraints and constraints
C06H \\sim C062 \\sim C05N \\sim C06K \\sim C05R \\sim C06N: within 1.7A with
sigma of 0.04 and sigma for terminal atoms of 0.08
C06P \\sim C032 \\sim C06A \\sim C06D \\sim C06F \\sim C06I: within 2A with
sigma of 0.01 and sigma for terminal atoms of 0.02
C5 \\sim C5B \\sim C14 \\sim C6A \\sim C21 \\sim C16: within 2A with sigma of
0.01 and sigma for terminal atoms of 0.02
C15A \\sim C6A \\sim C14A \\sim C21A \\sim C3A \\sim C16A: within 2A with sigma
of 0.01 and sigma for terminal atoms of 0.02
Cl2 \\sim C5: within 2A with sigma of 0.001 and sigma for terminal atoms of
0.002
Cl7A \\sim Cl6 \\sim C14 \\sim C5B \\sim C6A \\sim C21 \\sim C6 \\sim C21A
\\sim C16 \\sim C3A \\sim C16A \\sim C15A \\sim C14A: within 2A with sigma of
0.01 and sigma for terminal atoms of 0.02
C20 \\sim C3AA: within 2A with sigma of 0.01 and sigma for terminal atoms of
0.02
C13 \\sim C10 \\sim C3AA \\sim C20 \\sim C0AA \\sim C17: within 2A with sigma
of 0.01 and sigma for terminal atoms of 0.02
C3AA \\sim C10 \\sim C13 \\sim C17 \\sim C0AA \\sim C20: within 2A with sigma
of 0.01 and sigma for terminal atoms of 0.02
C1 \\sim C06G \\sim C06J \\sim C06Q \\sim C0 \\sim C06B: within 2A with sigma
of 0.01 and sigma for terminal atoms of 0.02
C06F \\sim C06D \\sim C06A \\sim Cl1I \\sim Cl1K \\sim C032 \\sim C06P \\sim
C06I \\sim Cl12 \\sim Cl1L \\sim C06J \\sim C06G \\sim C1 \\sim C0 \\sim C06B
\\sim C06Q: within 2A with sigma of 0.01 and sigma for terminal atoms of 0.02
Cl6 \\sim Cl1 \\sim Cl7 \\sim Cl7A: within 2A with sigma of 0.01 and sigma for
terminal atoms of 0.02
C06H \\sim C062 \\sim C06N \\sim C05R \\sim C06K \\sim C05N: within 1.7A with
sigma of 0.04 and sigma for terminal atoms of 0.08
Uanis(Cl2) \\sim Ueq: with sigma of 0.001 and sigma for terminal atoms of 0.002
Uanis(Cl7A) \\sim Ueq, Uanis(Cl1P) \\sim Ueq: with sigma of 0.001 and sigma for
terminal atoms of 0.002
Uanis(C17) \\sim Ueq, Uanis(C10) \\sim Ueq, Uanis(C13) \\sim Ueq, Uanis(C3AA)
\\sim Ueq, Uanis(C20) \\sim Ueq, Uanis(C0AA) \\sim Ueq: with sigma of 0.01 and
sigma for terminal atoms of 0.02
Uanis(Cl2) \\sim Ueq: with sigma of 0.01 and sigma for terminal atoms of 0.02
Uanis(Cl1B) \\sim Ueq: with sigma of 0.01 and sigma for terminal atoms of 0.02
Uanis(Cl4C) \\sim Ueq: with sigma of 0.1 and sigma for terminal atoms of 0.2
Uanis(Cl4C) \\sim Ueq: with sigma of 0.1 and sigma for terminal atoms of 0.2
Uanis(C030) \\sim Ueq: with sigma of 0.1 and sigma for terminal atoms of 0.2
Uanis(Cl4B) = Uanis(Cl4C)
Uanis(C3A) = Uanis(C5)
Uanis(C06I) = Uanis(C5) = Uanis(C3A)
Uanis(Cl1P) = Uanis(Cl1Q)
Uanis(C04T) = Uanis(C030)
4. Others
 Sof(C06A)=Sof(C032)=Sof(C06P)=Sof(C06I)=Sof(C06F)=FVAR(1)
 Sof(Cl3)=1-FVAR(2)
 Sof(Cl1D)=FVAR(2)
 Fixed Sof: Cl1I(0.5) Cl1K(0.5) Cl4B(0.75) Cl6(0.5) Cl7A(0.5) C16(0.5)
 C5B(0.5) C14(0.5) C21(0.5) C6(0.5) C16A(0.5) C3A(0.5) C21A(0.5) C6A(0.5)
 C14A(0.5) C15A(0.5) Cl7(0.5) Cl12(0.5) Cl1P(0.75) Cl1L(0.5) C06J(0.5)
 C06G(0.5) C1(0.5) C0(0.5) C06B(0.5) C06Q(0.5) Cl1(0.5) Cl1Q(0.25) Cl4C(0.25)
5.a Fitted hexagon refined as free rotating group:
 C06D(C06A,C032,C06P,C06I,C06F), C056(C05O,C065,C06E,C06O,C06X), C05N(C062,
 C06H,C06N,C05R,C06K), C5(C16,C5B,C14,C21,C6), C3AA(C10,C13,C17,C0AA,C20),
 C16A(C3A,C21A,C6A,C14A,C15A), C06J(C06G,C1,C0,C06B,C06Q)
;
_olex2_submission_special_instructions 'No special instructions were received'

loop_
_space_group_symop_operation_xyz
'x, y, z'
'-x, y+1/2, -z+1/2'
'-x, -y, -z'
'x, -y-1/2, z-1/2'

loop_
_atom_site_label
_atom_site_type_symbol
_atom_site_fract_x
_atom_site_fract_y
_atom_site_fract_z
_atom_site_U_iso_or_equiv
_atom_site_adp_type
_atom_site_occupancy
_atom_site_site_symmetry_order
_atom_site_calc_flag
_atom_site_refinement_flags_posn
_atom_site_refinement_flags_adp
_atom_site_refinement_flags_occupancy
_atom_site_disorder_assembly
_atom_site_disorder_group
Ag01 Ag 0.25034(3) 0.33254(4) 0.31854(3) 0.02429(18) Uani 1 1 d . . . . .
Pd02 Pd 0.26000(3) 0.22326(4) 0.27713(3) 0.02171(18) Uani 1 1 d . . . . .
Ag03 Ag 0.20522(3) 0.21022(4) 0.31855(3) 0.02487(18) Uani 1 1 d . . . . .
Ag04 Ag 0.30195(3) 0.22193(4) 0.37278(3) 0.02454(18) Uani 1 1 d . . . . .
Ag05 Ag 0.17846(3) 0.28562(4) 0.23482(3) 0.02484(18) Uani 1 1 d . . . . .
Ag06 Ag 0.34393(3) 0.16394(4) 0.32003(3) 0.02772(19) Uani 1 1 d . . . . .
Ag07 Ag 0.26314(3) 0.10955(4) 0.32061(3) 0.02669(19) Uani 1 1 d . . . . .
Ag08 Ag 0.31622(3) 0.23431(4) 0.23633(3) 0.02828(19) Uani 1 1 d . . . . .
Ag09 Ag 0.18390(3) 0.14644(4) 0.23149(3) 0.02680(19) Uani 1 1 d . . . . .
Ag0A Ag 0.33566(3) 0.29835(4) 0.32075(3) 0.02681(19) Uani 1 1 d . . . . .
Ag0B Ag 0.26793(3) 0.11456(4) 0.23475(3) 0.02776(19) Uani 1 1 d . . . . .
Ag0C Ag 0.21752(3) 0.22208(4) 0.18175(3) 0.02710(19) Uani 1 1 d . . . . .
Ag0D Ag 0.25595(3) 0.33873(4) 0.23402(3) 0.0305(2) Uani 1 1 d . . . . .
Ag0E Ag 0.28854(3) 0.16798(5) 0.14603(3) 0.0335(2) Uani 1 1 d . . . . .
Ag0F Ag 0.14085(3) 0.31676(5) 0.29993(3) 0.0339(2) Uani 1 1 d . . . . .
Ag0G Ag 0.40347(3) 0.23243(5) 0.42205(3) 0.0324(2) Uani 1 1 d . . . . .
Ag0H Ag 0.10732(3) 0.22905(4) 0.15253(3) 0.0321(2) Uani 1 1 d . . . . .
Ag0I Ag 0.25474(3) 0.31509(5) 0.40889(3) 0.0349(2) Uani 1 1 d . . . . .
Ag0J Ag 0.35602(3) 0.07727(5) 0.39686(3) 0.0368(2) Uani 1 1 d . . . . .
Ag0K Ag 0.31582(3) 0.43711(5) 0.32235(4) 0.0404(2) Uani 1 1 d . . . . .
Ag0L Ag 0.16600(3) 0.34075(5) 0.12529(3) 0.0379(2) Uani 1 1 d . . . . .
Ag0M Ag 0.14715(4) 0.07767(5) 0.28708(4) 0.0414(2) Uani 1 1 d . . . . .
Ag0N Ag 0.22755(3) -0.00210(5) 0.26363(4) 0.0434(3) Uani 1 1 d . . . . .
Ag0O Ag 0.35766(3) 0.08519(6) 0.24772(3) 0.0460(3) Uani 1 1 d . . . . .
Ag0P Ag 0.32953(3) 0.37915(5) 0.21700(4) 0.0440(3) Uani 1 1 d . . . . .
S00Q S 0.34567(10) 0.28187(15) 0.18523(10) 0.0284(6) Uani 1 1 d . . . . .
S00R S 0.17490(10) 0.33534(15) 0.38313(10) 0.0308(6) Uani 1 1 d . . . . .
S00S S 0.09979(10) 0.12855(15) 0.18795(10) 0.0300(6) Uani 1 1 d . . . . .
S00T S 0.32990(9) 0.26851(14) 0.45189(10) 0.0264(6) Uani 1 1 d . . . . .
S00U S 0.13394(9) 0.17464(14) 0.32041(10) 0.0267(6) Uani 1 1 d . . . . .
S00V S 0.21828(10) 0.23063(14) 0.10677(10) 0.0271(6) Uani 1 1 d . . . . .
Cl00 Cl 0.33438(10) 0.30598(15) 0.54865(11) 0.0359(7) Uani 1 1 d . . . . .
S00X S 0.27337(10) 0.43433(14) 0.36538(10) 0.0281(6) Uani 1 1 d . . . . .
S00Y S 0.40004(9) 0.34028(15) 0.39214(10) 0.0281(6) Uani 1 1 d . . . . .
S00Z S 0.09257(10) 0.28900(15) 0.08304(10) 0.0324(7) Uani 1 1 d . . . . .
S010 S 0.09833(10) 0.31241(14) 0.21515(10) 0.0281(6) Uani 1 1 d . . . . .
Cl01 Cl 0.06371(10) 0.09945(16) 0.34450(11) 0.0374(7) Uani 1 1 d . . . . .
S012 S 0.35898(10) 0.45362(15) 0.28170(11) 0.0335(7) Uani 1 1 d . . . . .
S013 S 0.41830(10) 0.12984(16) 0.46066(11) 0.0340(7) Uani 1 1 d . . . . .
S014 S 0.29332(10) 0.00223(15) 0.35816(11) 0.0321(7) Uani 1 1 d . . . . .
S015 S 0.39801(10) 0.07542(16) 0.33154(10) 0.0328(7) Uani 1 1 d . . . . .
S016 S 0.28185(10) -0.00269(15) 0.23286(11) 0.0315(7) Uani 1 1 d . . . . .
S017 S 0.23691(10) 0.40124(15) 0.16130(11) 0.0332(7) Uani 1 1 d . . . . .
Cl3A Cl 0.40881(11) 0.38567(16) 0.16936(11) 0.0386(7) Uani 1 1 d . . . . .
S019 S 0.35315(10) 0.09607(16) 0.17221(11) 0.0343(7) Uani 1 1 d . . . . .
S2 S 0.15604(11) -0.02863(15) 0.26286(12) 0.0370(7) Uani 1 1 d . . . . .
Cl4A Cl 0.08615(11) 0.42103(16) 0.31705(12) 0.0404(7) Uani 1 1 d . . . . .
Cl0A Cl 0.49918(11) 0.37073(18) 0.47482(11) 0.0423(8) Uani 1 1 d . . . . .
P01D P 0.48480(10) 0.38229(15) 0.60429(10) 0.0270(6) Uani 1 1 d . . . . .
Cl2A Cl 0.22253(12) 0.18616(19) 0.01602(12) 0.0469(8) Uani 1 1 d . . . . .
Cl5A Cl 0.47009(12) -0.01326(17) 0.32147(12) 0.0450(8) Uani 1 1 d . . . . .
Cl7C Cl 0.00506(10) 0.13063(17) 0.09289(11) 0.0416(8) Uani 1 1 d . . . . .
Cl8B Cl 0.00775(11) 0.38335(19) 0.19912(13) 0.0482(9) Uani 1 1 d . . . . .
P01I P -0.02596(11) 0.31072(16) 0.31723(12) 0.0338(7) Uani 1 1 d . . . . .
Cl3B Cl 0.17862(13) 0.1151(2) 0.52619(12) 0.0505(9) Uani 1 1 d . . . . .
Cl6A Cl 0.51339(11) 0.20487(18) 0.49484(14) 0.0497(9) Uani 1 1 d . . . . .
Cl7B Cl 0.26720(13) -0.15106(17) 0.20851(14) 0.0527(9) Uani 1 1 d . . . . .
Cl5B Cl 0.33237(14) -0.1095(2) 0.43438(13) 0.0567(10) Uani 1 1 d . . . . .
Cl2B Cl 0.58814(12) -0.0022(2) 0.45931(14) 0.0532(9) Uani 1 1 d . . . . .
Cl14 Cl 0.30907(14) 0.0591(2) 0.57986(12) 0.0554(10) Uani 1 1 d . . . . .
Cl15 Cl 0.56889(12) 0.38569(18) 0.35777(14) 0.0488(9) Uani 1 1 d . . . . .
Cl8A Cl 0.07733(14) 0.4337(2) 0.04151(15) 0.0599(11) Uani 1 1 d . . . . .
Cl9A Cl 0.28143(15) 0.58330(18) 0.39340(16) 0.0646(12) Uani 1 1 d . . . . .
Cl18 Cl 0.20999(16) -0.0530(2) 0.49234(14) 0.0620(11) Uani 1 1 d . . . . .
Cl6B Cl 0.07976(14) 0.0301(2) -0.03193(14) 0.0619(11) Uani 1 1 d . . . . .
Cl1A Cl 0.55881(12) 0.2497(3) 0.27371(14) 0.0645(12) Uani 1 1 d . . . . .
Cl1B Cl 0.59809(13) 0.1694(3) 0.39005(16) 0.0700(12) Uani 1 1 d . U . . .
Cl1D Cl 0.28207(15) 0.0576(2) 0.06726(15) 0.0404(15) Uani 0.730(11) 1 d . U P A 1
Cl1E Cl -0.07617(15) 0.4569(2) 0.05503(18) 0.0714(13) Uani 1 1 d . . . . .
Cl1F Cl 0.10600(17) 0.6231(2) 0.27354(16) 0.0794(15) Uani 1 1 d . . . . .
Cl02 Cl 0.04864(19) -0.0921(2) 0.04050(17) 0.0737(13) Uani 1 1 d . . . . .
Cl1G Cl 0.04660(19) 0.58741(19) 0.12533(18) 0.0825(16) Uani 1 1 d . . . . .
Cl1H Cl 0.1585(2) 0.6282(2) 0.42109(17) 0.0825(16) Uani 1 1 d . . . . .
Cl1I Cl 0.3525(2) 0.5105(3) 0.18624(18) 0.0244(11) Uani 0.5 1 d . U P B 1
Cl1J Cl 0.16608(18) -0.1008(3) 0.02861(16) 0.0885(17) Uani 1 1 d . . . . .
Cl1K Cl 0.35309(19) 0.7507(2) 0.2470(2) 0.0289(12) Uani 0.5 1 d . U P B 1
C02E C 0.3164(4) 0.1453(6) 0.4756(4) 0.028(3) Uani 1 1 d . . . . .
C02H C 0.4330(4) 0.3183(6) 0.2052(4) 0.030(3) Uani 1 1 d . . . . .
C02J C 0.4058(4) 0.2743(6) 0.2117(4) 0.026(3) Uani 1 1 d . . . . .
C02K C 0.3133(4) 0.0978(6) 0.5033(4) 0.032(3) Uani 1 1 d . . . . .
C02L C 0.1172(4) 0.1235(5) 0.3887(4) 0.025(2) Uani 1 1 d . . . . .
C02M C 0.4815(4) 0.2974(6) 0.6086(4) 0.027(3) Uani 1 1 d . . . . .
C02N C 0.1791(4) 0.1737(6) 0.0672(4) 0.029(3) Uani 1 1 d . . . . .
C02O C 0.4648(4) 0.0941(6) 0.4597(4) 0.028(3) Uani 1 1 d . . . . .
C02P C 0.1854(4) 0.4690(6) 0.3002(4) 0.032(3) Uani 1 1 d . . . . .
C02Q C 0.4458(4) 0.2604(6) 0.5742(5) 0.031(3) Uani 1 1 d . . . . .
C02R C 0.1160(5) 0.4251(6) 0.1806(4) 0.034(3) Uani 1 1 d . . . . .
C02S C 0.4089(4) 0.4609(6) 0.5744(5) 0.032(3) Uani 1 1 d . . . . .
C02T C 0.4439(5) 0.3413(6) 0.3384(4) 0.034(3) Uani 1 1 d . . . . .
C02U C 0.1482(4) 0.1549(6) 0.3790(4) 0.026(3) Uani 1 1 d . . . . .
C02V C 0.2364(4) 0.0270(7) 0.3969(5) 0.038(3) Uani 1 1 d . . . . .
C02W C 0.3261(4) 0.2265(6) 0.5304(4) 0.027(3) Uani 1 1 d . . . . .
C02X C 0.1985(5) 0.1609(6) 0.4610(5) 0.042(3) Uani 1 1 d . . . . .
C02Y C 0.3225(4) 0.2111(6) 0.4877(4) 0.025(3) Uani 1 1 d . . . . .
C02Z C 0.3753(5) 0.4249(6) 0.4814(4) 0.034(3) Uani 1 1 d . . . . .
C030 C 0.0128(4) 0.2384(6) 0.2713(5) 0.035(2) Uani 1 1 d . U . . .
C031 C 0.1438(4) 0.1483(6) 0.0755(5) 0.035(3) Uani 1 1 d . . . . .
C06D C 0.3524(6) 0.6276(6) 0.2213(4) 0.048(4) Uani 0.67(4) 1 d . U . B 1
C06A C 0.3512(6) 0.6697(5) 0.2537(5) 0.047(3) Uani 0.664(17) 1 d G U P B 1
C032 C 0.3504(6) 0.6457(6) 0.2930(5) 0.050(4) Uani 0.664(17) 1 d G U P B 1
C06P C 0.3509(6) 0.5797(7) 0.2999(5) 0.053(4) Uani 0.664(17) 1 d G U P B 1
C06I C 0.3522(6) 0.5377(5) 0.2675(5) 0.040(2) Uani 0.664(17) 1 d G U P B 1
C06F C 0.3529(6) 0.5616(6) 0.2282(5) 0.047(3) Uani 0.664(17) 1 d G U P B 1
C033 C 0.1814(5) 0.1546(7) 0.0280(4) 0.035(3) Uani 1 1 d . . . . .
C034 C 0.4163(4) 0.3989(6) 0.5151(4) 0.030(3) Uani 1 1 d . . . . .
C035 C 0.0865(4) 0.3920(6) 0.1934(4) 0.029(3) Uani 1 1 d . . . . .
C036 C 0.0868(5) 0.0708(6) 0.1438(4) 0.034(3) Uani 1 1 d . . . . .
C037 C 0.1664(5) 0.1296(7) 0.4690(5) 0.036(3) Uani 1 1 d . . . . .
C038 C 0.1511(4) 0.1113(6) -0.0029(5) 0.035(3) Uani 1 1 d . . . . .
C039 C 0.5079(4) 0.1256(8) 0.4753(5) 0.040(3) Uani 1 1 d . . . . .
C03A C 0.3212(4) 0.1813(7) 0.5591(4) 0.035(3) Uani 1 1 d . . . . .
C03B C 0.4910(4) 0.3645(6) 0.4191(4) 0.029(3) Uani 1 1 d . . . . .
C03C C 0.4644(4) 0.0301(6) 0.4445(4) 0.030(3) Uani 1 1 d . . . . .
C03D C 0.2280(4) 0.4898(6) 0.3369(4) 0.027(3) Uani 1 1 d . . . . .
C03E C 0.2712(4) -0.0115(6) 0.3973(4) 0.030(3) Uani 1 1 d . . . . .
C03F C 0.4457(5) 0.1943(6) 0.5772(5) 0.040(3) Uani 1 1 d . . . . .
C03G C 0.5001(5) -0.0002(7) 0.4444(5) 0.041(3) Uani 1 1 d . . . . .
C03H C 0.1700(5) 0.4180(6) 0.3926(4) 0.035(3) Uani 1 1 d . . . . .
C03I C 0.4848(5) 0.0645(7) 0.3421(5) 0.037(3) Uani 1 1 d . . . . .
C03J C 0.3513(4) 0.4697(6) 0.4943(5) 0.034(3) Uani 1 1 d . . . . .
C03K C 0.5293(4) 0.3999(6) 0.5881(4) 0.027(3) Uani 1 1 d . . . . .
C03L C 0.5317(4) 0.4664(6) 0.6779(5) 0.036(3) Uani 1 1 d . . . . .
C03M C 0.1479(5) 0.5102(7) 0.2796(5) 0.040(3) Uani 1 1 d . . . . .
C03N C 0.4321(4) 0.4156(6) 0.5608(4) 0.028(3) Uani 1 1 d . . . . .
C03O C 0.4812(4) 0.3533(6) 0.3301(4) 0.033(3) Uani 1 1 d . . . . .
C03P C 0.3159(4) 0.1177(6) 0.5453(4) 0.031(3) Uani 1 1 d . . . . .
C03Q C 0.0466(4) 0.0698(6) 0.1049(5) 0.032(3) Uani 1 1 d . . . . .
C03R C 0.0181(5) 0.2827(6) 0.3724(5) 0.035(3) Uani 1 1 d . . . . .
C03S C 0.1191(5) 0.0228(8) 0.1490(5) 0.046(4) Uani 1 1 d . . . . .
C03T C 0.1320(5) 0.4539(7) 0.3655(5) 0.039(3) Uani 1 1 d . . . . .
C03U C 0.5101(5) 0.4825(6) 0.7375(5) 0.036(3) Uani 1 1 d . . . . .
C03V C 0.4721(5) 0.4010(7) 0.6803(4) 0.035(3) Uani 1 1 d . . . . .
C03W C 0.0640(5) 0.2897(7) 0.3831(4) 0.038(3) Uani 1 1 d . . . . .
C03X C 0.2466(4) -0.0299(6) 0.1751(5) 0.033(3) Uani 1 1 d . . . . .
C03Y C 0.0469(5) 0.4224(7) 0.1859(5) 0.041(3) Uani 1 1 d . . . . .
C03Z C 0.1897(4) 0.1739(6) 0.4159(4) 0.036(3) Uani 1 1 d . . . . .
C040 C -0.0182(5) 0.3951(6) 0.3136(5) 0.037(3) Uani 1 1 d . . . . .
C041 C 0.4289(5) 0.2241(7) 0.2423(5) 0.040(3) Uani 1 1 d . . . . .
C042 C 0.4988(4) 0.4182(6) 0.6588(4) 0.031(3) Uani 1 1 d . . . . .
C043 C 0.0048(5) 0.4296(7) 0.3541(5) 0.036(3) Uani 1 1 d . . . . .
C044 C 0.5449(4) 0.0964(7) 0.4757(4) 0.036(3) Uani 1 1 d . . . . .
C045 C -0.0258(5) 0.2697(6) 0.2681(4) 0.031(3) Uani 1 1 d . . . . .
C046 C 0.1047(5) 0.4860(7) 0.1601(5) 0.046(4) Uani 1 1 d . . . . .
C047 C 0.4535(4) 0.1048(7) 0.3468(4) 0.039(3) Uani 1 1 d . . . . .
C048 C 0.1167(5) 0.0866(7) 0.0057(5) 0.041(3) Uani 1 1 d . . . . .
C049 C 0.5377(4) 0.4956(7) 0.7182(5) 0.037(3) Uani 1 1 d . . . . .
C04A C 0.3674(4) 0.4872(7) 0.5393(4) 0.035(3) Uani 1 1 d . . . . .
C04B C 0.4767(5) 0.4353(7) 0.7186(5) 0.037(3) Uani 1 1 d . . . . .
C04C C 0.2250(5) 0.0122(7) 0.1370(5) 0.040(3) Uani 1 1 d . . . . .
C04D C 0.2311(5) 0.5534(7) 0.3503(5) 0.040(3) Uani 1 1 d . . . . .
C04E C 0.0115(5) 0.2102(7) 0.2323(5) 0.038(3) Uani 1 1 d . . . . .
C04F C -0.0068(4) 0.5278(6) 0.3089(5) 0.036(3) Uani 1 1 d . . . . .
C04G C 0.2712(5) -0.0730(7) 0.4609(4) 0.044(4) Uani 1 1 d . . . . .
C04H C 0.2068(5) 0.4489(7) 0.4304(4) 0.040(3) Uani 1 1 d . . . . .
C04I C 0.4481(4) 0.3478(5) 0.3828(4) 0.024(2) Uani 1 1 d . . . . .
C04J C 0.4748(5) 0.2160(7) 0.2613(5) 0.043(3) Uani 1 1 d . . . . .
C04K C 0.1118(5) 0.1059(6) 0.0430(5) 0.038(3) Uani 1 1 d . . . . .
C04L C 0.0466(4) 0.3386(7) 0.0768(4) 0.034(3) Uani 1 1 d . . . . .
C04M C -0.0358(4) 0.4270(6) 0.2705(5) 0.034(3) Uani 1 1 d . . . . .
C04N C 0.5597(4) 0.3539(8) 0.5900(5) 0.041(3) Uani 1 1 d . . . . .
C04O C 0.4674(5) 0.1665(8) 0.3637(5) 0.049(4) Uani 1 1 d . . . . .
C04P C 0.5172(5) 0.1979(7) 0.6478(5) 0.041(3) Uani 1 1 d . . . . .
C04Q C 0.4800(4) 0.3141(8) 0.2232(4) 0.041(3) Uani 1 1 d . . . . .
C04R C 0.5286(5) 0.3765(7) 0.4120(5) 0.036(3) Uani 1 1 d . . . . .
C04S C -0.0309(5) 0.4923(7) 0.2692(5) 0.040(3) Uani 1 1 d . . . . .
C04T C -0.0667(4) 0.2745(6) 0.2253(5) 0.035(2) Uani 1 1 d . . . . .
C04U C 0.2345(5) -0.0371(7) 0.4568(5) 0.043(4) Uani 1 1 d . . . . .
C04V C 0.0390(5) 0.4001(7) 0.0568(5) 0.040(3) Uani 1 1 d . . . . .
C04W C 0.0330(5) 0.4820(7) 0.1650(5) 0.045(4) Uani 1 1 d . . . . .
C04X C 0.1256(4) 0.1108(6) 0.4339(4) 0.034(3) Uani 1 1 d . . . . .
C04Y C 0.2891(4) -0.0597(6) 0.4303(4) 0.032(3) Uani 1 1 d . . . . .
C04Z C 0.4822(5) 0.1636(6) 0.6136(5) 0.038(3) Uani 1 1 d . . . . .
C050 C 0.5168(4) 0.2658(7) 0.6455(5) 0.037(3) Uani 1 1 d . . . . .
C051 C 0.2174(5) 0.0120(7) 0.4264(4) 0.039(3) Uani 1 1 d . . . . .
C052 C 0.1081(5) -0.0266(7) 0.1170(6) 0.045(4) Uani 1 1 d . . . . .
C053 C 0.2413(5) -0.0945(7) 0.1655(5) 0.041(3) Uani 1 1 d . . . . .
C054 C 0.5411(5) 0.0339(7) 0.4601(4) 0.037(3) Uani 1 1 d . . . . .
C056 C -0.1480(4) 0.3315(5) 0.3168(5) 0.071(6) Uani 1 1 d . . . . .
C05O C -0.1072(3) 0.3453(4) 0.3165(4) 0.050(4) Uani 1 1 d G . . . .
C065 C -0.0804(3) 0.2956(5) 0.3140(4) 0.039(3) Uani 1 1 d G . . . .
C06E C -0.0944(3) 0.2321(4) 0.3119(4) 0.057(4) Uani 1 1 d G . . . .
C06O C -0.1352(4) 0.2184(4) 0.3122(5) 0.079(6) Uani 1 1 d G . . . .
C06X C -0.1620(3) 0.2681(5) 0.3147(6) 0.092(8) Uani 1 1 d G . . . .
C057 C 0.0848(5) 0.2440(7) 0.4591(5) 0.044(3) Uani 1 1 d . . . . .
C058 C 0.0147(4) 0.3149(8) 0.0892(5) 0.042(3) Uani 1 1 d . . . . .
C059 C 0.2154(4) -0.1187(8) 0.1198(5) 0.043(3) Uani 1 1 d . . . . .
C05A C 0.5320(5) 0.4640(6) 0.5762(4) 0.037(3) Uani 1 1 d . . . . .
C05B C 0.5682(5) 0.4797(8) 0.5663(5) 0.044(4) Uani 1 1 d . . . . .
C05C C 0.1935(6) 0.5957(7) 0.3297(6) 0.051(4) Uani 1 1 d . . . . .
C05D C 0.2005(5) -0.0081(8) 0.0936(5) 0.049(4) Uani 1 1 d . . . . .
C05E C 0.2039(6) 0.5138(8) 0.4408(5) 0.054(4) Uani 1 1 d . . . . .
C05F C 0.5987(5) 0.4346(8) 0.5683(5) 0.046(4) Uani 1 1 d . . . . .
C05G C 0.1270(6) 0.5180(7) 0.3746(5) 0.048(4) Uani 1 1 d . . . . .
C05H C 0.5945(5) 0.3721(8) 0.5789(5) 0.047(4) Uani 1 1 d . . . . .
C05I C 0.0632(6) 0.5124(7) 0.1540(5) 0.055(5) Uani 1 1 d . . . . .
C05J C 0.0977(5) 0.2688(6) 0.4265(5) 0.038(3) Uani 1 1 d . . . . .
C05K C 0.5298(5) 0.0837(7) 0.3561(5) 0.044(4) Uani 1 1 d . . . . .
C05L C 0.1946(5) -0.0718(10) 0.0852(6) 0.062(5) Uani 1 1 d . . . . .
C05M C 0.0116(5) 0.4980(7) 0.3517(5) 0.039(3) Uani 1 1 d . . . . .
C05N C 0.3383(4) 0.0160(4) 0.1514(4) 0.050(4) Uani 1 1 d . U . . .
C062 C 0.3599(4) -0.0326(6) 0.1834(4) 0.072(5) Uani 1 1 d G U . . .
C06H C 0.3512(4) -0.0966(5) 0.1699(5) 0.091(6) Uani 1 1 d G U . . .
C06N C 0.3208(5) -0.1120(4) 0.1244(6) 0.090(7) Uani 1 1 d G U . . .
C05R C 0.2992(4) -0.0634(6) 0.0923(4) 0.089(6) Uani 1 1 d G U . . .
C06K C 0.3080(4) 0.0006(5) 0.1058(4) 0.054(4) Uani 1 1 d G U . . .
C05P C 0.5417(5) 0.1457(9) 0.3736(5) 0.052(4) Uani 1 1 d . . . . .
C05Q C -0.0289(5) 0.4124(8) 0.0620(6) 0.052(4) Uani 1 1 d . . . . .
C05S C 0.5001(5) 0.2594(9) 0.2511(5) 0.052(4) Uani 1 1 d . . . . .
C05T C 0.5124(5) 0.1885(9) 0.3782(5) 0.047(4) Uani 1 1 d . . . . .
C05U C 0.1539(6) 0.5736(8) 0.2952(5) 0.053(4) Uani 1 1 d . . . . .
C05V C 0.0050(6) 0.2575(8) 0.4046(5) 0.049(4) Uani 1 1 d . . . . .
C05W C 0.0325(5) 0.0212(7) 0.0711(5) 0.042(3) Uani 1 1 d . . . . .
C05X C 0.0386(6) 0.2391(8) 0.4479(6) 0.056(4) Uani 1 1 d . . . . .
C05Y C 0.5231(5) 0.3709(6) 0.3672(5) 0.037(3) Uani 1 1 d . . . . .
C05Z C 0.0015(5) 0.4394(8) 0.0501(5) 0.049(4) Uani 1 1 d . . . . .
C060 C -0.0242(5) 0.3509(8) 0.0816(6) 0.052(4) Uani 1 1 d . . . . .
C061 C -0.0279(5) 0.2167(7) 0.1893(5) 0.046(4) Uani 1 1 d . . . . .
C063 C 0.0639(6) -0.0274(8) 0.0792(6) 0.053(4) Uani 1 1 d . . . . .
C068 C 0.1637(7) 0.5468(8) 0.4117(6) 0.057(4) Uani 1 1 d . . . . .
C06C C -0.0659(5) 0.2471(7) 0.1863(5) 0.049(4) Uani 1 1 d . . . . .
Cl2 Cl 0.12231(15) -0.0434(2) 0.34138(16) 0.0449(17) Uani 0.756(14) 1 d . U . C 1
Cl4B Cl 0.2307(3) -0.2489(3) 0.4122(2) 0.095(3) Uani 0.75 1 d . . P D 1
Cl6 Cl 0.2437(2) 0.6813(3) 0.2423(2) 0.0373(14) Uani 0.5 1 d . U P E 1
Cl7A Cl 0.2232(3) 0.5265(4) 0.1009(3) 0.0497(18) Uani 0.5 1 d . U P E 1
C5 C 0.2316(8) 0.4839(6) 0.1825(6) 0.040(2) Uani 0.51(3) 1 d D U . E 1
C16 C 0.2334(8) 0.4923(7) 0.2255(6) 0.043(5) Uani 0.5 1 d DG U P E 1
C5B C 0.2355(7) 0.5539(8) 0.2429(5) 0.032(4) Uani 0.5 1 d DG U P E 1
C14 C 0.2357(7) 0.6071(6) 0.2173(6) 0.032(3) Uani 0.5 1 d DG U P E 1
C21 C 0.2339(8) 0.5987(7) 0.1743(6) 0.045(4) Uani 0.5 1 d DG U P E 1
C6 C 0.2318(8) 0.5371(8) 0.1569(5) 0.044(3) Uani 0.5 1 d DG U P E 1
C3AA C 0.2102(4) -0.1360(6) 0.3069(4) 0.065(4) Uani 1 1 d . U . . .
C10 C 0.1785(4) -0.0918(5) 0.3061(4) 0.066(4) Uani 1 1 d G U . . .
C13 C 0.1619(4) -0.0968(6) 0.3378(5) 0.074(4) Uani 1 1 d G U . . .
C17 C 0.1770(5) -0.1461(6) 0.3703(4) 0.072(4) Uani 1 1 d G U . . .
C0AA C 0.2087(5) -0.1903(6) 0.3711(4) 0.076(4) Uani 1 1 d G U . . .
C20 C 0.2253(4) -0.1853(6) 0.3395(5) 0.080(4) Uani 1 1 d G U . . .
C16A C 0.2358(8) 0.5106(8) 0.1153(6) 0.049(4) Uani 0.5 1 d . U P E 2
C3A C 0.2312(8) 0.4832(6) 0.1516(7) 0.040(2) Uani 0.5 1 d G U P E 2
C21A C 0.2289(8) 0.5223(8) 0.1849(6) 0.044(3) Uani 0.5 1 d G U P E 2
C6A C 0.2312(8) 0.5887(8) 0.1819(6) 0.043(3) Uani 0.5 1 d G U P E 2
C14A C 0.2358(8) 0.6161(6) 0.1456(7) 0.047(4) Uani 0.5 1 d G U P E 2
C15A C 0.2381(8) 0.5771(9) 0.1123(6) 0.049(4) Uani 0.5 1 d G U P E 2
Cl7 Cl 0.2433(4) 0.6986(4) 0.1446(3) 0.068(2) Uani 0.5 1 d . U P E 2
Cl12 Cl 0.3513(5) 0.5908(6) 0.3192(5) 0.101(4) Uani 0.5 1 d . U P B 2
Cl1P Cl 0.3123(2) -0.1930(3) 0.1154(3) 0.0753(16) Uani 0.75 1 d . U P F 2
Cl1L Cl 0.3260(5) 0.7098(7) 0.1640(5) 0.107(4) Uani 0.5 1 d . U P B 2
C06J C 0.3467(9) 0.5251(8) 0.2439(7) 0.055(4) Uani 0.5 1 d . U P B 2
C06G C 0.3454(8) 0.5841(10) 0.2632(6) 0.054(3) Uani 0.5 1 d G U P B 2
C1 C 0.3403(9) 0.6405(8) 0.2385(7) 0.057(4) Uani 0.5 1 d G U P B 2
C0 C 0.3366(9) 0.6379(8) 0.1945(7) 0.063(4) Uani 0.5 1 d G U P B 2
C06B C 0.3380(9) 0.5790(10) 0.1751(6) 0.056(4) Uani 0.5 1 d G U P B 2
C06Q C 0.3431(9) 0.5226(8) 0.1999(7) 0.051(4) Uani 0.5 1 d G U P B 2
Cl1 Cl 0.2248(3) 0.4938(4) 0.2328(2) 0.0387(16) Uani 0.5 1 d . U P E 2
Cl1Q Cl 0.2897(7) -0.1830(10) 0.0811(8) 0.0753(16) Uani 0.25 1 d . . P F 3
Cl4C Cl 0.2128(10) -0.2236(9) 0.4352(8) 0.095(3) Uani 0.25 1 d . U P D 2
Cl3 Cl 0.3873(6) -0.0482(8) 0.2167(7) 0.067(5) Uani 0.270(11) 1 d . . P A 2

loop_
_atom_site_aniso_label
_atom_site_aniso_U_11
_atom_site_aniso_U_22
_atom_site_aniso_U_33
_atom_site_aniso_U_23
_atom_site_aniso_U_13
_atom_site_aniso_U_12
Ag01 0.0188(4) 0.0263(4) 0.0254(4) -0.0007(3) 0.0084(3) 0.0007(3)
Pd02 0.0159(4) 0.0252(4) 0.0207(4) -0.0013(3) 0.0059(3) -0.0008(3)
Ag03 0.0170(4) 0.0302(4) 0.0263(4) 0.0016(3) 0.0093(3) 0.0001(3)
Ag04 0.0185(4) 0.0313(4) 0.0216(4) -0.0005(3) 0.0075(3) 0.0019(3)
Ag05 0.0170(4) 0.0305(4) 0.0238(4) 0.0006(3) 0.0070(3) 0.0017(3)
Ag06 0.0201(4) 0.0341(4) 0.0289(4) 0.0022(4) 0.0115(3) 0.0040(4)
Ag07 0.0233(4) 0.0279(4) 0.0276(4) 0.0015(3) 0.0109(4) 0.0019(3)
Ag08 0.0221(4) 0.0365(5) 0.0262(4) -0.0006(4) 0.0113(4) -0.0016(4)
Ag09 0.0183(4) 0.0323(4) 0.0269(4) -0.0027(3) 0.0082(3) -0.0033(3)
Ag0A 0.0180(4) 0.0329(4) 0.0279(4) -0.0043(4) 0.0093(3) -0.0028(3)
Ag0B 0.0240(4) 0.0296(4) 0.0296(4) -0.0029(3) 0.0124(4) 0.0009(4)
Ag0C 0.0230(4) 0.0336(4) 0.0218(4) -0.0008(3) 0.0081(3) 0.0011(4)
Ag0D 0.0259(4) 0.0365(5) 0.0293(5) 0.0044(4) 0.0132(4) -0.0010(4)
Ag0E 0.0262(4) 0.0396(5) 0.0313(5) -0.0004(4) 0.0108(4) 0.0072(4)
Ag0F 0.0334(5) 0.0403(5) 0.0274(5) -0.0012(4) 0.0138(4) 0.0076(4)
Ag0G 0.0211(4) 0.0404(5) 0.0309(5) 0.0003(4) 0.0084(4) 0.0016(4)
Ag0H 0.0268(4) 0.0359(5) 0.0277(5) 0.0004(4) 0.0078(4) 0.0003(4)
Ag0I 0.0248(4) 0.0484(5) 0.0299(5) 0.0017(4) 0.0116(4) 0.0075(4)
Ag0J 0.0227(4) 0.0480(5) 0.0340(5) 0.0016(4) 0.0086(4) 0.0010(4)
Ag0K 0.0383(5) 0.0435(5) 0.0474(6) -0.0097(4) 0.0266(5) -0.0088(4)
Ag0L 0.0286(5) 0.0412(5) 0.0401(5) 0.0029(4) 0.0130(4) -0.0007(4)
Ag0M 0.0419(5) 0.0353(5) 0.0559(6) -0.0074(4) 0.0303(5) -0.0080(4)
Ag0N 0.0347(5) 0.0470(6) 0.0538(6) -0.0168(5) 0.0251(5) -0.0099(5)
Ag0O 0.0321(5) 0.0767(7) 0.0302(5) 0.0066(5) 0.0154(4) 0.0146(5)
Ag0P 0.0329(5) 0.0453(6) 0.0601(7) -0.0168(5) 0.0272(5) -0.0087(4)
S00Q 0.0244(14) 0.0385(16) 0.0259(14) -0.0011(12) 0.0149(12) 0.0000(13)
S00R 0.0257(14) 0.0398(16) 0.0289(15) 0.0017(13) 0.0146(13) 0.0027(13)
S00S 0.0245(14) 0.0345(15) 0.0268(15) -0.0046(12) 0.0086(12) -0.0078(12)
S00T 0.0192(13) 0.0327(15) 0.0223(14) 0.0008(11) 0.0056(11) -0.0007(12)
S00U 0.0214(13) 0.0314(15) 0.0297(15) 0.0003(12) 0.0139(12) -0.0036(12)
S00V 0.0250(14) 0.0346(15) 0.0217(14) -0.0009(11) 0.0109(12) 0.0023(12)
Cl00 0.0326(15) 0.0418(16) 0.0345(16) -0.0095(13) 0.0168(13) -0.0007(13)
S00X 0.0251(14) 0.0311(15) 0.0280(15) -0.0019(12) 0.0122(12) 0.0021(12)
S00Y 0.0181(13) 0.0364(15) 0.0295(15) -0.0069(12) 0.0110(12) -0.0039(12)
S00Z 0.0256(14) 0.0373(16) 0.0287(15) 0.0028(13) 0.0082(13) 0.0048(13)
S010 0.0241(14) 0.0310(15) 0.0259(14) 0.0011(12) 0.0091(12) 0.0056(12)
Cl01 0.0229(14) 0.0473(17) 0.0401(17) 0.0030(14) 0.0133(13) -0.0095(13)
S012 0.0279(15) 0.0356(16) 0.0377(17) -0.0006(13) 0.0160(14) -0.0018(13)
S013 0.0239(14) 0.0447(18) 0.0288(15) 0.0031(13) 0.0085(12) 0.0034(13)
S014 0.0309(15) 0.0308(15) 0.0319(16) 0.0044(12) 0.0125(13) 0.0035(13)
S015 0.0242(14) 0.0439(17) 0.0275(15) 0.0073(13) 0.0098(12) 0.0115(13)
S016 0.0277(15) 0.0327(15) 0.0326(16) -0.0034(12) 0.0129(13) 0.0014(13)
S017 0.0229(14) 0.0360(16) 0.0355(16) 0.0105(13) 0.0094(13) 0.0021(13)
Cl3A 0.0331(16) 0.0403(17) 0.0388(17) 0.0060(13) 0.0139(14) -0.0024(14)
S019 0.0277(15) 0.0440(17) 0.0311(16) 0.0048(13) 0.0136(13) 0.0084(14)
S2 0.0356(17) 0.0309(15) 0.0439(18) -0.0007(14) 0.0181(15) -0.0049(14)
Cl4A 0.0316(16) 0.0438(17) 0.0419(18) 0.0041(14) 0.0142(14) 0.0126(14)
Cl0A 0.0331(16) 0.065(2) 0.0266(15) -0.0115(15) 0.0119(13) -0.0093(16)
P01D 0.0233(14) 0.0306(15) 0.0258(15) 0.0000(12) 0.0106(12) -0.0025(13)
Cl2A 0.0420(18) 0.071(2) 0.0369(17) -0.0155(16) 0.0259(15) -0.0197(18)
Cl5A 0.0455(19) 0.0466(18) 0.050(2) 0.0115(15) 0.0282(16) 0.0180(16)
Cl7C 0.0249(15) 0.0522(19) 0.0379(17) 0.0010(15) 0.0066(13) -0.0043(14)
Cl8B 0.0294(16) 0.061(2) 0.056(2) 0.0022(17) 0.0218(16) 0.0124(16)
P01I 0.0318(17) 0.0350(17) 0.0365(18) 0.0047(14) 0.0174(15) 0.0081(14)
Cl3B 0.054(2) 0.067(2) 0.0317(17) 0.0074(16) 0.0212(16) 0.0054(19)
Cl6A 0.0288(16) 0.0500(19) 0.060(2) -0.0068(17) 0.0123(16) 0.0019(15)
Cl7B 0.049(2) 0.0402(18) 0.062(2) 0.0030(17) 0.0211(18) -0.0030(16)
Cl5B 0.059(2) 0.059(2) 0.048(2) 0.0209(18) 0.0222(18) 0.030(2)
Cl2B 0.0392(18) 0.062(2) 0.062(2) 0.0207(18) 0.0266(17) 0.0252(17)
Cl14 0.059(2) 0.063(2) 0.0310(17) 0.0079(16) 0.0102(16) -0.0275(19)
Cl15 0.0392(18) 0.057(2) 0.065(2) -0.0097(18) 0.0372(18) -0.0093(16)
Cl8A 0.058(2) 0.060(2) 0.069(3) 0.028(2) 0.036(2) 0.014(2)
Cl9A 0.065(2) 0.0382(19) 0.070(3) -0.0141(18) 0.014(2) -0.0092(18)
Cl18 0.075(3) 0.074(3) 0.055(2) -0.013(2) 0.045(2) -0.027(2)
Cl6B 0.052(2) 0.078(3) 0.046(2) -0.0171(19) 0.0157(18) -0.034(2)
Cl1A 0.0312(18) 0.103(3) 0.051(2) -0.008(2) 0.0119(17) 0.017(2)
Cl1B 0.0340(19) 0.105(4) 0.064(3) 0.002(2) 0.0172(18) -0.010(2)
Cl1D 0.035(2) 0.052(3) 0.034(2) -0.0060(19) 0.0152(19) -0.011(2)
Cl1E 0.053(2) 0.072(3) 0.093(3) 0.012(2) 0.037(2) 0.031(2)
Cl1F 0.082(3) 0.074(3) 0.063(3) 0.012(2) 0.019(2) 0.057(3)
Cl02 0.106(4) 0.058(2) 0.068(3) -0.030(2) 0.050(3) -0.023(3)
Cl1G 0.090(3) 0.037(2) 0.083(3) 0.018(2) 0.009(3) 0.008(2)
Cl1H 0.143(5) 0.044(2) 0.064(3) -0.011(2) 0.052(3) -0.007(3)
Cl1I 0.040(3) 0.022(2) 0.021(3) -0.001(2) 0.023(2) 0.001(2)
Cl1J 0.076(3) 0.116(4) 0.049(3) -0.033(3) 0.008(2) 0.007(3)
Cl1K 0.028(3) 0.014(2) 0.049(3) 0.005(2) 0.021(3) 0.004(2)
C02E 0.013(5) 0.029(6) 0.029(6) -0.003(5) 0.000(5) -0.003(5)
C02H 0.031(6) 0.044(7) 0.026(6) -0.009(5) 0.022(5) 0.007(6)
C02J 0.027(6) 0.045(7) 0.013(5) 0.000(5) 0.016(5) -0.004(5)
C02K 0.019(6) 0.036(7) 0.033(7) 0.007(5) 0.007(5) -0.002(5)
C02L 0.011(5) 0.023(6) 0.037(7) 0.000(5) 0.008(5) 0.001(4)
C02M 0.015(5) 0.031(6) 0.037(7) -0.006(5) 0.013(5) -0.010(5)
C02N 0.014(5) 0.043(7) 0.022(6) -0.002(5) 0.001(5) -0.001(5)
C02O 0.026(6) 0.043(7) 0.019(6) 0.003(5) 0.013(5) 0.006(5)
C02P 0.032(7) 0.026(6) 0.030(7) -0.003(5) 0.007(6) 0.000(5)
C02Q 0.028(6) 0.029(6) 0.044(7) 0.001(6) 0.023(6) 0.004(5)
C02R 0.038(7) 0.035(7) 0.024(6) -0.001(5) 0.011(6) -0.009(6)
C02S 0.028(6) 0.025(6) 0.044(8) 0.003(5) 0.018(6) 0.005(5)
C02T 0.037(7) 0.028(6) 0.031(7) -0.004(5) 0.011(6) 0.004(6)
C02U 0.019(5) 0.026(6) 0.029(6) -0.004(5) 0.007(5) 0.003(5)
C02V 0.023(6) 0.057(8) 0.034(7) -0.016(6) 0.014(6) -0.007(6)
C02W 0.011(5) 0.049(7) 0.021(6) -0.010(5) 0.008(5) -0.004(5)
C02X 0.047(8) 0.030(7) 0.041(8) -0.009(6) 0.015(7) 0.007(6)
C02Y 0.014(5) 0.043(7) 0.019(5) 0.010(5) 0.008(4) 0.003(5)
C02Z 0.036(7) 0.032(7) 0.033(7) 0.006(5) 0.015(6) -0.003(6)
C030 0.034(5) 0.036(5) 0.042(5) -0.004(4) 0.025(4) 0.010(4)
C031 0.026(6) 0.039(7) 0.044(8) 0.011(6) 0.019(6) 0.007(6)
C06D 0.056(5) 0.043(5) 0.050(6) -0.001(5) 0.028(5) -0.003(5)
C06A 0.052(5) 0.038(5) 0.055(6) -0.001(5) 0.027(5) 0.000(5)
C032 0.060(6) 0.040(6) 0.051(6) -0.001(5) 0.027(5) -0.005(5)
C06P 0.063(6) 0.043(6) 0.050(6) 0.001(6) 0.023(6) -0.004(6)
C06I 0.047(4) 0.041(4) 0.044(4) -0.004(4) 0.029(4) -0.006(4)
C06F 0.056(5) 0.040(5) 0.049(5) -0.001(4) 0.028(4) -0.002(4)
C033 0.038(7) 0.048(8) 0.023(6) 0.001(6) 0.017(6) -0.009(6)
C034 0.015(5) 0.042(7) 0.028(6) 0.002(5) 0.008(5) -0.007(5)
C035 0.025(6) 0.025(6) 0.031(6) -0.003(5) 0.009(5) 0.003(5)
C036 0.045(8) 0.028(6) 0.032(7) -0.005(5) 0.019(6) -0.015(6)
C037 0.037(7) 0.047(8) 0.037(7) 0.005(6) 0.028(6) -0.004(6)
C038 0.027(6) 0.036(7) 0.034(7) -0.007(6) 0.007(6) -0.020(6)
C039 0.020(6) 0.061(9) 0.030(7) 0.000(6) 0.006(5) 0.002(6)
C03A 0.014(5) 0.053(8) 0.029(7) 0.006(6) 0.002(5) 0.004(6)
C03B 0.029(6) 0.031(6) 0.030(6) -0.004(5) 0.015(5) -0.009(5)
C03C 0.028(6) 0.034(6) 0.021(6) 0.005(5) 0.006(5) 0.013(5)
C03D 0.036(7) 0.025(6) 0.021(6) 0.005(5) 0.014(5) 0.003(5)
C03E 0.019(6) 0.034(6) 0.027(6) -0.009(5) 0.001(5) -0.008(5)
C03F 0.048(8) 0.030(7) 0.046(8) 0.001(6) 0.026(7) 0.000(6)
C03G 0.037(7) 0.047(8) 0.028(7) 0.016(6) 0.007(6) 0.011(7)
C03H 0.054(8) 0.039(7) 0.028(7) -0.001(6) 0.032(7) -0.006(7)
C03I 0.041(7) 0.047(8) 0.034(7) 0.013(6) 0.027(6) 0.015(6)
C03J 0.026(6) 0.042(7) 0.040(7) 0.001(6) 0.021(6) -0.007(6)
C03K 0.015(5) 0.044(7) 0.015(5) -0.001(5) 0.001(4) -0.008(5)
C03L 0.024(6) 0.038(7) 0.036(7) -0.006(6) 0.008(6) -0.004(6)
C03M 0.051(8) 0.037(7) 0.039(8) 0.000(6) 0.028(7) 0.013(7)
C03N 0.015(5) 0.031(6) 0.042(7) -0.004(5) 0.017(5) 0.002(5)
C03O 0.032(7) 0.038(7) 0.030(7) -0.005(5) 0.015(6) 0.007(6)
C03P 0.018(6) 0.041(7) 0.034(7) 0.004(6) 0.012(5) 0.000(5)
C03Q 0.039(7) 0.031(6) 0.048(8) -0.013(6) 0.038(7) -0.018(6)
C03R 0.045(8) 0.020(6) 0.036(7) 0.005(5) 0.016(6) 0.012(6)
C03S 0.046(8) 0.052(9) 0.042(8) -0.004(7) 0.022(7) 0.008(7)
C03T 0.040(7) 0.052(8) 0.036(7) -0.005(6) 0.025(6) 0.012(7)
C03U 0.034(7) 0.033(7) 0.035(7) 0.000(6) 0.013(6) -0.001(6)
C03V 0.041(7) 0.043(7) 0.030(7) 0.007(6) 0.026(6) -0.006(6)
C03W 0.042(8) 0.045(8) 0.028(7) -0.005(6) 0.018(6) 0.007(6)
C03X 0.023(6) 0.032(7) 0.047(8) -0.012(6) 0.019(6) -0.001(5)
C03Y 0.039(8) 0.044(8) 0.033(7) -0.004(6) 0.010(6) 0.010(6)
C03Z 0.027(6) 0.041(7) 0.029(7) -0.007(6) 0.005(5) 0.000(6)
C040 0.041(7) 0.018(6) 0.053(8) -0.004(6) 0.023(7) 0.009(6)
C041 0.038(7) 0.041(7) 0.033(7) -0.010(6) 0.008(6) 0.012(6)
C042 0.027(6) 0.029(6) 0.037(7) 0.001(5) 0.016(6) -0.007(5)
C043 0.034(7) 0.043(7) 0.036(7) 0.003(6) 0.021(6) 0.013(6)
C044 0.020(6) 0.058(9) 0.033(7) 0.015(6) 0.013(5) 0.008(6)
C045 0.040(7) 0.026(6) 0.030(7) 0.001(5) 0.020(6) 0.000(5)
C046 0.053(9) 0.039(7) 0.025(7) 0.000(6) 0.002(6) -0.005(7)
C047 0.026(6) 0.061(9) 0.023(6) 0.016(6) 0.003(5) 0.018(6)
C048 0.030(7) 0.045(8) 0.033(7) -0.004(6) 0.002(6) -0.009(6)
C049 0.027(6) 0.046(8) 0.039(7) -0.009(6) 0.016(6) -0.012(6)
C04A 0.032(7) 0.044(7) 0.033(7) 0.004(6) 0.020(6) 0.001(6)
C04B 0.034(7) 0.041(7) 0.038(7) -0.003(6) 0.018(6) -0.002(6)
C04C 0.030(7) 0.049(8) 0.040(8) -0.007(6) 0.015(6) 0.004(6)
C04D 0.040(8) 0.037(7) 0.041(8) -0.001(6) 0.019(6) -0.010(6)
C04E 0.034(7) 0.043(7) 0.041(8) 0.003(6) 0.020(6) 0.005(6)
C04F 0.026(6) 0.034(7) 0.040(7) -0.001(6) 0.011(6) 0.008(6)
C04G 0.051(9) 0.047(8) 0.023(7) 0.001(6) 0.009(6) -0.017(7)
C04H 0.053(8) 0.045(8) 0.028(7) -0.005(6) 0.024(6) -0.001(7)
C04I 0.020(5) 0.029(6) 0.031(6) 0.008(5) 0.020(5) 0.008(5)
C04J 0.048(8) 0.045(8) 0.026(7) 0.003(6) 0.008(6) 0.004(7)
C04K 0.036(7) 0.035(7) 0.046(8) -0.004(6) 0.022(6) -0.011(6)
C04L 0.033(7) 0.044(7) 0.022(6) 0.001(5) 0.011(5) 0.001(6)
C04M 0.035(7) 0.030(6) 0.045(8) 0.015(6) 0.026(6) 0.013(6)
C04N 0.024(6) 0.064(9) 0.030(7) -0.011(7) 0.009(6) -0.001(7)
C04O 0.048(9) 0.061(10) 0.029(7) -0.001(7) 0.011(7) 0.001(8)
C04P 0.052(8) 0.040(7) 0.039(8) 0.008(6) 0.027(7) 0.017(7)
C04Q 0.023(6) 0.068(10) 0.027(7) -0.008(7) 0.009(5) 0.000(7)
C04R 0.036(7) 0.040(7) 0.044(8) 0.001(6) 0.028(6) 0.003(6)
C04S 0.040(7) 0.042(8) 0.046(8) -0.002(6) 0.028(7) 0.016(6)
C04T 0.034(5) 0.036(5) 0.042(5) -0.004(4) 0.025(4) 0.010(4)
C04U 0.040(8) 0.047(8) 0.040(8) -0.024(7) 0.017(7) -0.022(7)
C04V 0.041(7) 0.052(8) 0.029(7) 0.016(6) 0.019(6) 0.011(7)
C04W 0.041(8) 0.048(8) 0.047(8) 0.012(7) 0.021(7) 0.013(7)
C04X 0.038(7) 0.028(6) 0.035(7) 0.003(5) 0.017(6) 0.014(6)
C04Y 0.030(6) 0.032(6) 0.034(7) 0.001(5) 0.015(6) 0.005(5)
C04Z 0.051(8) 0.029(6) 0.034(7) 0.001(5) 0.021(7) 0.002(6)
C050 0.029(7) 0.042(7) 0.034(7) 0.005(6) 0.011(6) 0.000(6)
C051 0.045(8) 0.049(8) 0.025(6) -0.003(6) 0.019(6) -0.007(7)
C052 0.048(9) 0.040(8) 0.067(10) -0.002(7) 0.044(8) -0.009(7)
C053 0.032(7) 0.052(8) 0.041(8) -0.008(6) 0.019(6) -0.006(6)
C054 0.037(7) 0.049(8) 0.033(7) 0.019(6) 0.022(6) 0.025(7)
C056 0.063(11) 0.076(12) 0.118(16) 0.029(12) 0.079(12) 0.017(10)
C05O 0.049(9) 0.058(9) 0.056(9) 0.022(8) 0.036(8) 0.027(8)
C065 0.030(7) 0.052(8) 0.047(8) 0.013(7) 0.027(6) 0.008(6)
C06E 0.036(8) 0.066(11) 0.078(12) -0.001(9) 0.034(8) 0.002(8)
C06O 0.050(10) 0.077(13) 0.114(17) 0.032(12) 0.043(11) 0.023(10)
C06X 0.083(14) 0.063(12) 0.17(2) 0.045(14) 0.098(17) 0.027(11)
C057 0.049(9) 0.045(8) 0.039(8) 0.013(6) 0.023(7) 0.017(7)
C058 0.020(6) 0.060(9) 0.034(7) 0.002(7) 0.002(6) 0.001(6)
C059 0.027(7) 0.061(9) 0.044(8) -0.020(7) 0.019(6) -0.013(7)
C05A 0.047(8) 0.037(7) 0.023(6) -0.001(5) 0.014(6) -0.012(6)
C05B 0.043(8) 0.067(10) 0.028(7) -0.003(7) 0.021(6) -0.020(8)
C05C 0.078(11) 0.024(7) 0.053(9) 0.012(6) 0.033(9) 0.002(7)
C05D 0.039(8) 0.070(11) 0.039(8) -0.005(7) 0.020(7) 0.024(8)
C05E 0.076(11) 0.064(10) 0.041(8) 0.000(8) 0.044(9) -0.012(9)
C05F 0.053(9) 0.057(9) 0.041(8) -0.003(7) 0.033(7) -0.007(8)
C05G 0.069(10) 0.034(7) 0.049(9) 0.000(7) 0.034(8) 0.010(7)
C05H 0.037(8) 0.061(10) 0.037(8) 0.002(7) 0.012(6) 0.009(7)
C05I 0.051(9) 0.040(8) 0.035(8) 0.006(6) -0.011(7) 0.005(7)
C05J 0.034(7) 0.033(7) 0.044(8) -0.006(6) 0.014(6) 0.015(6)
C05K 0.030(7) 0.048(8) 0.041(8) 0.019(7) 0.007(6) 0.017(6)
C05L 0.030(8) 0.093(14) 0.057(11) -0.031(10) 0.014(7) -0.003(9)
C05M 0.033(7) 0.052(8) 0.031(7) -0.005(6) 0.015(6) 0.000(6)
C05N 0.047(8) 0.056(9) 0.057(9) -0.012(7) 0.032(7) 0.005(7)
C062 0.066(11) 0.034(8) 0.151(17) 0.031(10) 0.080(12) 0.024(8)
C06H 0.085(13) 0.063(11) 0.18(2) 0.008(13) 0.109(14) 0.008(10)
C06N 0.099(14) 0.052(10) 0.19(2) -0.031(12) 0.123(14) -0.024(10)
C05R 0.090(13) 0.073(12) 0.156(18) -0.020(13) 0.100(13) -0.018(11)
C06K 0.070(10) 0.049(8) 0.080(11) -0.010(8) 0.066(9) -0.015(8)
C05P 0.039(8) 0.089(13) 0.032(8) 0.010(8) 0.020(7) 0.000(8)
C05Q 0.044(9) 0.051(9) 0.051(9) -0.006(7) 0.014(7) 0.018(8)
C05S 0.035(8) 0.083(12) 0.034(8) -0.019(8) 0.012(6) 0.017(8)
C05T 0.033(7) 0.082(11) 0.023(7) 0.009(7) 0.011(6) 0.009(8)
C05U 0.061(10) 0.052(9) 0.035(8) 0.000(7) 0.015(8) 0.021(8)
C05V 0.064(10) 0.059(9) 0.040(8) 0.011(7) 0.037(8) 0.004(8)
C05W 0.046(8) 0.048(8) 0.052(9) -0.009(7) 0.039(7) -0.020(7)
C05X 0.074(12) 0.059(10) 0.050(9) 0.006(8) 0.041(9) 0.022(9)
C05Y 0.037(7) 0.036(7) 0.049(8) 0.000(6) 0.029(7) -0.003(6)
C05Z 0.040(8) 0.057(9) 0.046(9) 0.002(7) 0.016(7) 0.005(7)
C060 0.044(8) 0.058(10) 0.054(9) 0.001(8) 0.023(8) 0.015(8)
C061 0.046(8) 0.043(8) 0.055(9) -0.017(7) 0.030(8) -0.006(7)
C063 0.067(11) 0.045(9) 0.060(10) -0.014(7) 0.041(9) -0.025(8)
C068 0.093(13) 0.050(9) 0.043(9) -0.007(8) 0.045(10) -0.007(10)
C06C 0.049(9) 0.036(7) 0.048(9) -0.001(7) 0.012(7) -0.002(7)
Cl2 0.039(2) 0.053(2) 0.042(2) 0.0012(14) 0.0189(15) -0.0080(14)
Cl4B 0.144(7) 0.049(3) 0.065(4) 0.005(3) 0.026(4) 0.000(4)
Cl6 0.035(3) 0.027(3) 0.046(4) -0.006(3) 0.016(3) 0.006(3)
Cl7A 0.056(2) 0.048(2) 0.045(2) 0.0032(17) 0.0240(17) 0.0030(17)
C5 0.047(4) 0.041(4) 0.044(4) -0.004(4) 0.029(4) -0.006(4)
C16 0.046(7) 0.040(7) 0.046(7) -0.009(6) 0.025(6) -0.008(6)
C5B 0.035(6) 0.031(7) 0.045(7) -0.010(6) 0.030(6) -0.007(6)
C14 0.039(6) 0.030(6) 0.041(6) -0.003(6) 0.031(5) -0.003(6)
C21 0.051(6) 0.043(6) 0.047(6) -0.003(5) 0.027(5) 0.000(5)
C6 0.050(5) 0.043(5) 0.046(5) -0.006(5) 0.028(5) 0.000(5)
C3AA 0.068(6) 0.054(6) 0.060(6) 0.008(5) 0.018(5) -0.029(5)
C10 0.067(6) 0.063(6) 0.059(6) 0.003(5) 0.022(5) -0.021(5)
C13 0.071(6) 0.066(6) 0.067(6) -0.003(5) 0.018(5) -0.018(5)
C17 0.074(6) 0.064(6) 0.064(6) 0.004(5) 0.021(5) -0.016(5)
C0AA 0.081(6) 0.071(6) 0.071(6) 0.004(5) 0.032(5) -0.014(6)
C20 0.079(6) 0.073(6) 0.076(6) -0.002(6) 0.025(5) -0.009(6)
C16A 0.050(6) 0.048(6) 0.049(6) -0.014(6) 0.022(6) 0.005(6)
C3A 0.047(4) 0.041(4) 0.044(4) -0.004(4) 0.029(4) -0.006(4)
C21A 0.048(5) 0.043(5) 0.047(5) -0.006(5) 0.026(5) -0.004(5)
C6A 0.048(6) 0.043(6) 0.047(6) -0.005(5) 0.030(5) 0.000(5)
C14A 0.052(6) 0.045(6) 0.050(6) -0.001(6) 0.029(6) -0.002(6)
C15A 0.052(6) 0.049(7) 0.048(7) -0.007(6) 0.025(6) -0.002(6)
Cl7 0.090(6) 0.045(4) 0.073(6) 0.007(4) 0.041(5) 0.002(4)
Cl12 0.109(7) 0.087(6) 0.084(7) -0.012(6) 0.027(6) 0.008(6)
Cl1P 0.0756(18) 0.0735(18) 0.0774(18) -0.0017(10) 0.0365(11) -0.0009(10)
Cl1L 0.102(7) 0.095(7) 0.107(7) 0.007(6) 0.034(6) -0.001(6)
C06J 0.059(6) 0.044(6) 0.056(6) 0.001(6) 0.023(6) -0.003(6)
C06G 0.060(5) 0.046(5) 0.054(5) -0.001(5) 0.025(5) -0.003(5)
C1 0.061(6) 0.047(5) 0.057(6) -0.001(5) 0.023(5) -0.002(5)
C0 0.067(5) 0.052(5) 0.064(6) 0.002(5) 0.027(5) -0.003(5)
C06B 0.063(6) 0.045(6) 0.056(6) 0.001(6) 0.025(6) -0.002(6)
C06Q 0.060(7) 0.038(6) 0.054(7) 0.001(6) 0.025(6) -0.004(6)
Cl1 0.037(4) 0.050(4) 0.031(3) 0.003(3) 0.018(3) -0.004(3)
Cl1Q 0.0756(18) 0.0735(18) 0.0774(18) -0.0017(10) 0.0365(11) -0.0009(10)
Cl4C 0.144(7) 0.049(3) 0.065(4) 0.005(3) 0.026(4) 0.000(4)
Cl3 0.070(11) 0.052(9) 0.086(13) 0.016(8) 0.042(10) 0.026(8)

loop_
_atom_type_symbol
_atom_type_description
_atom_type_scat_dispersion_real
_atom_type_scat_dispersion_imag
_atom_type_scat_source
Ag Ag 0.1306 4.2820 'International Tables Vol C Tables 4.2.6.8 and 6.1.1.4'
C C 0.0181 0.0091 'International Tables Vol C Tables 4.2.6.8 and 6.1.1.4'
Cl Cl 0.3639 0.7018 'International Tables Vol C Tables 4.2.6.8 and 6.1.1.4'
P P 0.2955 0.4335 'International Tables Vol C Tables 4.2.6.8 and 6.1.1.4'
Pd Pd 0.1215 3.9337 'International Tables Vol C Tables 4.2.6.8 and 6.1.1.4'
S S 0.3331 0.5567 'International Tables Vol C Tables 4.2.6.8 and 6.1.1.4'

loop_
_geom_angle_atom_site_label_1
_geom_angle_atom_site_label_2
_geom_angle_atom_site_label_3
_geom_angle
_geom_angle_site_symmetry_3
Pd02 Ag01 Ag03 57.53(3) .
Pd02 Ag01 Ag04 58.40(3) .
Pd02 Ag01 Ag05 58.47(3) .
Pd02 Ag01 Ag0A 57.82(3) .
Pd02 Ag01 Ag0D 58.89(3) .
Pd02 Ag01 Ag0I 115.91(4) .
Pd02 Ag01 Ag0K 111.48(4) .
Ag03 Ag01 Ag0K 166.13(4) .
Ag04 Ag01 Ag03 58.30(3) .
Ag04 Ag01 Ag0K 109.52(4) .
Ag05 Ag01 Ag03 60.38(3) .
Ag05 Ag01 Ag04 107.75(3) .
Ag05 Ag01 Ag0A 108.12(4) .
Ag05 Ag01 Ag0D 59.19(3) .
Ag05 Ag01 Ag0I 123.85(4) .
Ag05 Ag01 Ag0K 123.28(4) .
Ag0A Ag01 Ag03 106.27(3) .
Ag0A Ag01 Ag04 60.13(3) .
Ag0A Ag01 Ag0I 111.26(4) .
Ag0A Ag01 Ag0K 59.99(3) .
Ag0D Ag01 Ag03 107.59(4) .
Ag0D Ag01 Ag04 109.71(4) .
Ag0D Ag01 Ag0A 61.78(3) .
Ag0D Ag01 Ag0I 172.59(4) .
Ag0D Ag01 Ag0K 68.72(3) .
Ag0I Ag01 Ag03 71.11(3) .
Ag0I Ag01 Ag04 63.21(3) .
Ag0I Ag01 Ag0K 110.71(4) .
S00X Ag01 Pd02 158.01(8) .
S00X Ag01 Ag03 137.29(8) .
S00X Ag01 Ag04 111.63(7) .
S00X Ag01 Ag05 139.24(7) .
S00X Ag01 Ag0A 100.24(7) .
S00X Ag01 Ag0D 114.38(8) .
S00X Ag01 Ag0I 68.27(7) .
S00X Ag01 Ag0K 50.56(7) .
Ag01 Pd02 Ag03 65.11(3) .
Ag01 Pd02 Ag04 64.03(3) .
Ag01 Pd02 Ag06 116.38(4) .
Ag01 Pd02 Ag08 115.58(4) .
Ag01 Pd02 Ag09 117.20(4) .
Ag01 Pd02 Ag0C 116.80(4) .
Ag01 Pd02 Ag0D 62.75(3) .
Ag03 Pd02 Ag04 62.53(3) .
Ag03 Pd02 Ag06 116.79(4) .
Ag03 Pd02 Ag08 178.86(4) .
Ag03 Pd02 Ag09 63.86(3) .
Ag03 Pd02 Ag0C 116.91(4) .
Ag03 Pd02 Ag0D 117.04(4) .
Ag04 Pd02 Ag08 116.83(4) .
Ag05 Pd02 Ag01 62.45(3) .
Ag05 Pd02 Ag03 64.32(3) .
Ag05 Pd02 Ag04 115.66(4) .
Ag05 Pd02 Ag06 178.11(4) .
Ag05 Pd02 Ag07 117.52(4) .
Ag05 Pd02 Ag08 116.76(4) .
Ag05 Pd02 Ag09 63.95(3) .
Ag05 Pd02 Ag0A 116.52(4) .
Ag05 Pd02 Ag0B 116.49(4) .
Ag05 Pd02 Ag0C 64.53(3) .
Ag05 Pd02 Ag0D 61.76(3) .
Ag06 Pd02 Ag04 64.33(3) .
Ag06 Pd02 Ag08 62.14(3) .
Ag06 Pd02 Ag09 117.85(4) .
Ag06 Pd02 Ag0C 115.52(4) .
Ag06 Pd02 Ag0D 116.45(4) .
Ag07 Pd02 Ag01 116.35(4) .
Ag07 Pd02 Ag03 61.98(3) .
Ag07 Pd02 Ag04 61.75(3) .
Ag07 Pd02 Ag06 64.25(3) .
Ag07 Pd02 Ag08 116.92(4) .
Ag07 Pd02 Ag09 65.38(3) .
Ag07 Pd02 Ag0C 117.10(4) .
Ag07 Pd02 Ag0D 179.00(4) .
Ag09 Pd02 Ag04 116.97(4) .
Ag09 Pd02 Ag08 116.13(4) .
Ag0A Pd02 Ag01 63.84(3) .
Ag0A Pd02 Ag03 117.39(4) .
Ag0A Pd02 Ag04 64.01(3) .
Ag0A Pd02 Ag06 61.67(3) .
Ag0A Pd02 Ag07 114.96(4) .
Ag0A Pd02 Ag08 62.61(3) .
Ag0A Pd02 Ag09 178.74(4) .
Ag0A Pd02 Ag0B 117.10(4) .
Ag0A Pd02 Ag0C 117.03(4) .
Ag0A Pd02 Ag0D 65.20(3) .
Ag0B Pd02 Ag01 178.93(4) .
Ag0B Pd02 Ag03 114.44(4) .
Ag0B Pd02 Ag04 116.72(4) .
Ag0B Pd02 Ag06 64.68(3) .
Ag0B Pd02 Ag07 63.86(3) .
Ag0B Pd02 Ag08 64.88(3) .
Ag0B Pd02 Ag09 61.85(3) .
Ag0B Pd02 Ag0C 62.43(3) .
Ag0B Pd02 Ag0D 117.02(4) .
Ag0C Pd02 Ag04 178.83(4) .
Ag0C Pd02 Ag08 63.72(3) .
Ag0C Pd02 Ag09 61.99(3) .
Ag0D Pd02 Ag04 117.77(4) .
Ag0D Pd02 Ag08 64.06(3) .
Ag0D Pd02 Ag09 114.49(4) .
Ag0D Pd02 Ag0C 63.38(3) .
Ag01 Ag03 Ag0M 163.47(4) .
Pd02 Ag03 Ag01 57.36(3) .
Pd02 Ag03 Ag04 59.08(3) .
Pd02 Ag03 Ag05 57.46(3) .
Pd02 Ag03 Ag07 58.84(3) .
Pd02 Ag03 Ag09 58.34(3) .
Pd02 Ag03 Ag0F 114.19(4) .
Pd02 Ag03 Ag0M 111.13(4) .
Ag04 Ag03 Ag01 60.27(3) .
Ag04 Ag03 Ag05 107.23(3) .
Ag04 Ag03 Ag09 109.42(4) .
Ag04 Ag03 Ag0F 124.12(4) .
Ag04 Ag03 Ag0M 126.67(4) .
Ag05 Ag03 Ag01 57.77(3) .
Ag05 Ag03 Ag09 59.84(3) .
Ag05 Ag03 Ag0F 61.81(3) .
Ag05 Ag03 Ag0M 106.59(4) .
Ag07 Ag03 Ag01 107.36(3) .
Ag07 Ag03 Ag04 59.58(3) .
Ag07 Ag03 Ag05 108.99(4) .
Ag07 Ag03 Ag09 62.34(3) .
Ag07 Ag03 Ag0F 170.40(4) .
Ag07 Ag03 Ag0M 71.01(3) .
Ag09 Ag03 Ag01 106.41(4) .
Ag09 Ag03 Ag0F 108.74(4) .
Ag09 Ag03 Ag0M 57.80(3) .
Ag0F Ag03 Ag01 70.77(3) .
Ag0F Ag03 Ag0M 107.96(4) .
S00U Ag03 Ag01 137.66(8) .
S00U Ag03 Pd02 153.25(8) .
S00U Ag03 Ag04 143.93(8) .
S00U Ag03 Ag05 107.88(7) .
S00U Ag03 Ag07 114.93(8) .
S00U Ag03 Ag09 95.20(7) .
S00U Ag03 Ag0F 67.90(7) .
S00U Ag03 Ag0M 47.89(7) .
Ag01 Ag04 Ag06 105.72(3) .
Ag01 Ag04 Ag0G 117.57(4) .
Ag01 Ag04 Ag0I 58.31(3) .
Pd02 Ag04 Ag01 57.56(3) .
Pd02 Ag04 Ag03 58.39(3) .
Pd02 Ag04 Ag06 57.66(3) .
Pd02 Ag04 Ag07 58.61(3) .
Pd02 Ag04 Ag0A 57.31(3) .
Pd02 Ag04 Ag0G 116.87(4) .
Pd02 Ag04 Ag0I 110.73(3) .
Ag03 Ag04 Ag01 61.42(3) .
Ag03 Ag04 Ag06 107.76(3) .
Ag03 Ag04 Ag0A 108.18(3) .
Ag03 Ag04 Ag0G 175.16(4) .
Ag03 Ag04 Ag0I 70.32(3) .
Ag06 Ag04 Ag0G 67.68(3) .
Ag06 Ag04 Ag0I 163.30(4) .
Ag07 Ag04 Ag01 108.24(3) .
Ag07 Ag04 Ag03 59.54(3) .
Ag07 Ag04 Ag06 60.86(3) .
Ag07 Ag04 Ag0A 106.84(4) .
Ag07 Ag04 Ag0G 117.80(4) .
Ag07 Ag04 Ag0I 125.92(4) .
Ag0A Ag04 Ag01 59.43(3) .
Ag0A Ag04 Ag06 57.40(3) .
Ag0A Ag04 Ag0G 68.22(3) .
Ag0A Ag04 Ag0I 106.77(4) .
Ag0G Ag04 Ag0I 113.53(4) .
S00T Ag04 Ag01 98.71(7) .
S00T Ag04 Pd02 156.01(8) .
S00T Ag04 Ag03 116.03(7) .
S00T Ag04 Ag06 136.01(7) .
S00T Ag04 Ag07 142.13(8) .
S00T Ag04 Ag0A 109.69(7) .
S00T Ag04 Ag0G 68.65(7) .
S00T Ag04 Ag0I 50.41(7) .
Ag01 Ag05 Ag03 61.85(3) .
Ag01 Ag05 Ag09 109.90(3) .
Ag01 Ag05 Ag0C 108.82(3) .
Ag01 Ag05 Ag0F 71.44(3) .
Ag01 Ag05 Ag0H 175.96(4) .
Pd02 Ag05 Ag01 59.08(3) .
Pd02 Ag05 Ag03 58.22(3) .
Pd02 Ag05 Ag09 58.68(3) .
Pd02 Ag05 Ag0C 58.30(3) .
Pd02 Ag05 Ag0D 59.69(3) .
Pd02 Ag05 Ag0F 112.79(4) .
Pd02 Ag05 Ag0H 117.80(4) .
Ag03 Ag05 Ag0C 106.93(3) .
Ag03 Ag05 Ag0F 59.53(3) .
Ag09 Ag05 Ag03 60.12(3) .
Ag09 Ag05 Ag0C 58.35(3) .
Ag09 Ag05 Ag0F 107.17(4) .
Ag0C Ag05 Ag0F 165.14(4) .
Ag0D Ag05 Ag01 60.93(3) .
Ag0D Ag05 Ag03 110.11(3) .
Ag0D Ag05 Ag09 108.51(4) .
Ag0D Ag05 Ag0C 60.59(3) .
Ag0D Ag05 Ag0F 127.54(4) .
Ag0D Ag05 Ag0H 120.40(4) .
Ag0H Ag05 Ag03 114.56(4) .
Ag0H Ag05 Ag09 66.12(3) .
Ag0H Ag05 Ag0C 69.97(3) .
Ag0H Ag05 Ag0F 108.68(4) .
S010 Ag05 Ag01 119.12(8) .
S010 Ag05 Pd02 157.72(8) .
S010 Ag05 Ag03 100.42(8) .
S010 Ag05 Ag09 106.91(8) .
S010 Ag05 Ag0C 131.72(8) .
S010 Ag05 Ag0D 141.42(8) .
S010 Ag05 Ag0F 52.05(7) .
S010 Ag05 Ag0H 62.60(7) .
Pd02 Ag06 Ag04 58.01(3) .
Pd02 Ag06 Ag07 57.55(3) .
Pd02 Ag06 Ag08 59.16(3) .
Pd02 Ag06 Ag0A 58.63(3) .
Pd02 Ag06 Ag0B 57.22(3) .
Pd02 Ag06 Ag0G 107.77(4) .
Pd02 Ag06 Ag0J 113.98(4) .
Pd02 Ag06 Ag0O 108.99(4) .
Ag04 Ag06 Ag0G 56.83(3) .
Ag04 Ag06 Ag0J 70.35(3) .
Ag04 Ag06 Ag0O 161.95(4) .
Ag07 Ag06 Ag04 57.61(3) .
Ag07 Ag06 Ag0B 59.17(3) .
Ag07 Ag06 Ag0G 106.07(3) .
Ag07 Ag06 Ag0J 61.19(3) .
Ag07 Ag06 Ag0O 105.47(4) .
Ag08 Ag06 Ag04 109.01(4) .
Ag08 Ag06 Ag07 108.76(3) .
Ag08 Ag06 Ag0B 61.28(3) .
Ag08 Ag06 Ag0G 121.39(4) .
Ag08 Ag06 Ag0J 168.96(4) .
Ag08 Ag06 Ag0O 68.41(3) .
Ag0A Ag06 Ag04 60.78(3) .
Ag0A Ag06 Ag07 106.95(4) .
Ag0A Ag06 Ag08 60.57(3) .
Ag0A Ag06 Ag0B 108.19(4) .
Ag0A Ag06 Ag0G 64.97(3) .
Ag0A Ag06 Ag0J 124.94(4) .
Ag0A Ag06 Ag0O 125.80(4) .
Ag0B Ag06 Ag04 105.59(3) .
Ag0B Ag06 Ag0G 162.43(4) .
Ag0B Ag06 Ag0J 107.94(4) .
Ag0B Ag06 Ag0O 56.97(3) .
Ag0J Ag06 Ag0G 68.01(3) .
Ag0J Ag06 Ag0O 108.57(4) .
Ag0O Ag06 Ag0G 140.50(4) .
S015 Ag06 Pd02 154.07(8) .
S015 Ag06 Ag04 136.59(8) .
S015 Ag06 Ag07 108.34(8) .
S015 Ag06 Ag08 114.33(8) .
S015 Ag06 Ag0A 143.67(9) .
S015 Ag06 Ag0B 97.10(8) .
S015 Ag06 Ag0G 96.86(8) .
S015 Ag06 Ag0J 67.60(8) .
S015 Ag06 Ag0O 50.46(7) .
Pd02 Ag07 Ag03 59.17(3) .
Pd02 Ag07 Ag04 59.64(3) .
Pd02 Ag07 Ag06 58.19(3) .
Pd02 Ag07 Ag09 57.73(3) .
Pd02 Ag07 Ag0B 57.94(3) .
Pd02 Ag07 Ag0J 113.58(4) .
Pd02 Ag07 Ag0N 117.29(4) .
Ag03 Ag07 Ag04 60.88(3) .
Ag03 Ag07 Ag06 109.32(4) .
Ag03 Ag07 Ag09 60.32(3) .
Ag03 Ag07 Ag0B 107.34(4) .
Ag03 Ag07 Ag0J 127.60(4) .
Ag03 Ag07 Ag0N 121.15(4) .
Ag04 Ag07 Ag06 61.53(3) .
Ag04 Ag07 Ag09 108.84(4) .
Ag04 Ag07 Ag0B 109.90(4) .
Ag04 Ag07 Ag0J 71.46(3) .
Ag04 Ag07 Ag0N 175.47(4) .
Ag06 Ag07 Ag09 106.70(4) .
Ag06 Ag07 Ag0J 60.12(3) .
Ag09 Ag07 Ag0J 165.46(4) .
Ag0B Ag07 Ag06 60.64(3) .
Ag0B Ag07 Ag09 57.55(3) .
Ag0B Ag07 Ag0J 108.26(4) .
Ag0N Ag07 Ag06 114.18(4) .
Ag0N Ag07 Ag09 70.41(3) .
Ag0N Ag07 Ag0B 65.80(3) .
Ag0N Ag07 Ag0J 108.07(4) .
S014 Ag07 Pd02 158.29(8) .
S014 Ag07 Ag03 141.23(8) .
S014 Ag07 Ag04 118.30(8) .
S014 Ag07 Ag06 100.95(8) .
S014 Ag07 Ag09 132.43(8) .
S014 Ag07 Ag0B 108.41(8) .
S014 Ag07 Ag0J 51.40(7) .
S014 Ag07 Ag0N 63.09(8) .
Pd02 Ag08 Ag06 58.70(3) .
Pd02 Ag08 Ag0A 57.94(3) .
Pd02 Ag08 Ag0B 56.90(3) .
Pd02 Ag08 Ag0C 57.95(3) .
Pd02 Ag08 Ag0D 57.76(3) .
Pd02 Ag08 Ag0E 118.34(4) .
Pd02 Ag08 Ag0O 101.83(4) .
Pd02 Ag08 Ag0P 111.48(4) .
Ag06 Ag08 Ag0A 58.99(3) .
Ag06 Ag08 Ag0B 60.74(3) .
Ag06 Ag08 Ag0C 107.88(4) .
Ag06 Ag08 Ag0D 108.28(4) .
Ag06 Ag08 Ag0E 121.62(4) .
Ag06 Ag08 Ag0O 59.09(3) .
Ag06 Ag08 Ag0P 132.15(4) .
Ag0A Ag08 Ag0B 106.55(4) .
Ag0A Ag08 Ag0C 108.19(4) .
Ag0A Ag08 Ag0D 61.37(3) .
Ag0A Ag08 Ag0E 175.76(4) .
Ag0A Ag08 Ag0O 115.50(4) .
Ag0A Ag08 Ag0P 76.07(3) .
Ag0B Ag08 Ag0E 71.38(3) .
Ag0B Ag08 Ag0O 53.90(3) .
Ag0B Ag08 Ag0P 158.41(4) .
Ag0C Ag08 Ag0B 57.98(3) .
Ag0C Ag08 Ag0D 59.38(3) .
Ag0C Ag08 Ag0E 67.57(3) .
Ag0C Ag08 Ag0O 105.86(4) .
Ag0C Ag08 Ag0P 100.59(4) .
Ag0D Ag08 Ag0B 105.40(4) .
Ag0D Ag08 Ag0E 115.28(4) .
Ag0D Ag08 Ag0O 158.61(4) .
Ag0D Ag08 Ag0P 56.31(3) .
Ag0E Ag08 Ag0O 66.52(3) .
Ag0E Ag08 Ag0P 104.44(4) .
Ag0P Ag08 Ag0O 145.08(4) .
S00Q Ag08 Pd02 156.72(8) .
S00Q Ag08 Ag06 142.52(8) .
S00Q Ag08 Ag0A 118.72(8) .
S00Q Ag08 Ag0B 134.56(8) .
S00Q Ag08 Ag0C 107.74(7) .
S00Q Ag08 Ag0D 99.59(8) .
S00Q Ag08 Ag0E 63.70(7) .
S00Q Ag08 Ag0O 99.86(8) .
S00Q Ag08 Ag0P 49.66(7) .
Pd02 Ag09 Ag03 57.79(3) .
Pd02 Ag09 Ag05 57.37(3) .
Pd02 Ag09 Ag07 56.89(3) .
Pd02 Ag09 Ag0B 58.49(3) .
Pd02 Ag09 Ag0C 58.92(3) .
Pd02 Ag09 Ag0H 108.06(4) .
Pd02 Ag09 Ag0M 118.62(4) .
Pd02 Ag09 Ag0N 102.18(3) .
Ag03 Ag09 Ag07 57.33(3) .
Ag03 Ag09 Ag0H 106.63(4) .
Ag03 Ag09 Ag0M 66.64(3) .
Ag03 Ag09 Ag0N 103.94(3) .
Ag05 Ag09 Ag03 60.04(3) .
Ag05 Ag09 Ag07 105.22(3) .
Ag05 Ag09 Ag0H 56.44(3) .
Ag05 Ag09 Ag0M 113.80(4) .
Ag05 Ag09 Ag0N 158.16(4) .
Ag07 Ag09 Ag0H 161.55(4) .
Ag07 Ag09 Ag0M 72.87(3) .
Ag07 Ag09 Ag0N 53.30(3) .
Ag0B Ag09 Ag03 106.73(3) .
Ag0B Ag09 Ag05 108.08(4) .
Ag0B Ag09 Ag07 59.81(3) .
Ag0B Ag09 Ag0C 60.26(3) .
Ag0B Ag09 Ag0H 124.23(4) .
Ag0B Ag09 Ag0M 122.97(4) .
Ag0B Ag09 Ag0N 59.93(3) .
Ag0C Ag09 Ag03 109.14(4) .
Ag0C Ag09 Ag05 61.20(3) .
Ag0C Ag09 Ag07 107.46(3) .
Ag0C Ag09 Ag0H 67.15(3) .
Ag0C Ag09 Ag0M 174.97(4) .
Ag0C Ag09 Ag0N 117.36(4) .
Ag0H Ag09 Ag0N 145.14(4) .
Ag0M Ag09 Ag0H 110.91(4) .
Ag0M Ag09 Ag0N 67.03(3) .
S00S Ag09 Pd02 152.81(8) .
S00S Ag09 Ag03 108.62(8) .
S00S Ag09 Ag05 95.58(8) .
S00S Ag09 Ag07 139.51(8) .
S00S Ag09 Ag0B 143.94(8) .
S00S Ag09 Ag0C 113.00(8) .
S00S Ag09 Ag0H 49.98(7) .
S00S Ag09 Ag0M 66.98(8) .
S00S Ag09 Ag0N 104.14(8) .
Ag01 Ag0A Ag04 60.44(3) .
Ag01 Ag0A Ag0D 58.64(3) .
Ag01 Ag0A Ag0G 109.00(3) .
Ag01 Ag0A Ag0K 62.46(3) .
Pd02 Ag0A Ag01 58.34(3) .
Pd02 Ag0A Ag04 58.68(3) .
Pd02 Ag0A Ag06 59.70(3) .
Pd02 Ag0A Ag08 59.44(3) .
Pd02 Ag0A Ag0D 57.91(3) .
Pd02 Ag0A Ag0G 108.34(4) .
Pd02 Ag0A Ag0K 114.12(4) .
Ag04 Ag0A Ag0D 107.46(3) .
Ag04 Ag0A Ag0G 56.98(3) .
Ag04 Ag0A Ag0K 111.78(4) .
Ag06 Ag0A Ag01 110.06(4) .
Ag06 Ag0A Ag04 61.82(3) .
Ag06 Ag0A Ag08 60.43(3) .
Ag06 Ag0A Ag0D 108.78(4) .
Ag06 Ag0A Ag0G 64.71(3) .
Ag06 Ag0A Ag0K 172.49(4) .
Ag08 Ag0A Ag01 108.47(3) .
Ag08 Ag0A Ag04 109.72(4) .
Ag08 Ag0A Ag0D 60.57(3) .
Ag08 Ag0A Ag0G 121.02(4) .
Ag08 Ag0A Ag0K 121.32(4) .
Ag0D Ag0A Ag0G 164.42(4) .
Ag0D Ag0A Ag0K 68.53(3) .
Ag0K Ag0A Ag0G 115.97(4) .
S00Y Ag0A Ag01 109.89(7) .
S00Y Ag0A Pd02 150.91(8) .
S00Y Ag0A Ag04 92.24(8) .
S00Y Ag0A Ag06 108.31(8) .
S00Y Ag0A Ag08 141.47(8) .
S00Y Ag0A Ag0D 142.82(8) .
S00Y Ag0A Ag0G 46.99(7) .
S00Y Ag0A Ag0K 74.98(8) .
Pd02 Ag0B Ag06 58.10(3) .
Pd02 Ag0B Ag07 58.20(3) .
Pd02 Ag0B Ag08 58.22(3) .
Pd02 Ag0B Ag09 59.66(3) .
Pd02 Ag0B Ag0C 59.28(3) .
Pd02 Ag0B Ag0N 109.37(4) .
Pd02 Ag0B Ag0O 116.23(4) .
Ag06 Ag0B Ag08 57.97(3) .
Ag06 Ag0B Ag0N 106.48(4) .
Ag07 Ag0B Ag06 60.19(3) .
Ag07 Ag0B Ag08 106.92(4) .
Ag07 Ag0B Ag0N 56.68(3) .
Ag08 Ag0B Ag0N 163.16(4) .
Ag09 Ag0B Ag06 110.37(4) .
Ag09 Ag0B Ag07 62.64(3) .
Ag09 Ag0B Ag08 108.83(4) .
Ag09 Ag0B Ag0C 60.22(3) .
Ag09 Ag0B Ag0N 68.68(3) .
Ag09 Ag0B Ag0O 174.28(4) .
Ag0C Ag0B Ag06 107.63(4) .
Ag0C Ag0B Ag07 109.65(4) .
Ag0C Ag0B Ag08 60.44(3) .
Ag0C Ag0B Ag0N 125.54(4) .
Ag0C Ag0B Ag0O 122.04(4) .
Ag0O Ag0B Ag06 64.14(3) .
Ag0O Ag0B Ag07 112.05(4) .
Ag0O Ag0B Ag08 70.04(4) .
Ag0O Ag0B Ag0N 110.68(4) .
S016 Ag0B Pd02 152.61(8) .
S016 Ag0B Ag06 106.23(8) .
S016 Ag0B Ag07 94.85(8) .
S016 Ag0B Ag08 136.21(8) .
S016 Ag0B Ag09 114.92(8) .
S016 Ag0B Ag0C 144.94(8) .
S016 Ag0B Ag0N 50.06(8) .
S016 Ag0B Ag0O 66.61(8) .
Pd02 Ag0C Ag05 57.16(3) .
Pd02 Ag0C Ag08 58.33(3) .
Pd02 Ag0C Ag09 59.09(3) .
Pd02 Ag0C Ag0B 58.29(3) .
Pd02 Ag0C Ag0D 58.28(3) .
Pd02 Ag0C Ag0E 109.55(3) .
Pd02 Ag0C Ag0H 103.57(3) .
Pd02 Ag0C Ag0L 121.19(4) .
Ag05 Ag0C Ag0E 163.48(4) .
Ag05 Ag0C Ag0H 54.26(3) .
Ag05 Ag0C Ag0L 73.61(3) .
Ag08 Ag0C Ag05 106.33(3) .
Ag08 Ag0C Ag0E 57.26(3) .
Ag08 Ag0C Ag0H 160.38(4) .
Ag08 Ag0C Ag0L 116.52(4) .
Ag09 Ag0C Ag05 60.46(3) .
Ag09 Ag0C Ag08 109.17(4) .
Ag09 Ag0C Ag0B 59.52(3) .
Ag09 Ag0C Ag0D 107.93(4) .
Ag09 Ag0C Ag0E 123.74(4) .
Ag09 Ag0C Ag0H 60.87(3) .
Ag09 Ag0C Ag0L 122.04(4) .
Ag0B Ag0C Ag05 106.93(4) .
Ag0B Ag0C Ag08 61.58(3) .
Ag0B Ag0C Ag0D 109.14(4) .
Ag0B Ag0C Ag0E 68.42(3) .
Ag0B Ag0C Ag0H 117.62(4) .
Ag0B Ag0C Ag0L 178.09(4) .
Ag0D Ag0C Ag05 57.77(3) .
Ag0D Ag0C Ag08 60.53(3) .
Ag0D Ag0C Ag0E 107.81(4) .
Ag0D Ag0C Ag0H 104.72(3) .
Ag0D Ag0C Ag0L 69.51(3) .
Ag0E Ag0C Ag0H 142.24(3) .
Ag0L Ag0C Ag0E 110.54(4) .
Ag0L Ag0C Ag0H 64.22(3) .
S00V Ag0C Pd02 152.25(8) .
S00V Ag0C Ag05 140.42(8) .
S00V Ag0C Ag08 93.99(7) .
S00V Ag0C Ag09 142.95(8) .
S00V Ag0C Ag0B 112.62(8) .
S00V Ag0C Ag0D 108.61(8) .
S00V Ag0C Ag0E 47.75(7) .
S00V Ag0C Ag0H 103.54(7) .
S00V Ag0C Ag0L 66.92(7) .
Ag01 Ag0D Ag08 107.18(4) .
Ag01 Ag0D Ag0A 59.58(3) .
Ag01 Ag0D Ag0C 108.83(4) .
Ag01 Ag0D Ag0K 58.12(3) .
Ag01 Ag0D Ag0P 130.34(4) .
Pd02 Ag0D Ag01 58.36(3) .
Pd02 Ag0D Ag05 58.54(3) .
Pd02 Ag0D Ag08 58.18(3) .
Pd02 Ag0D Ag0A 56.90(3) .
Pd02 Ag0D Ag0C 58.34(3) .
Pd02 Ag0D Ag0K 102.98(4) .
Pd02 Ag0D Ag0P 120.81(4) .
Ag05 Ag0D Ag01 59.88(3) .
Ag05 Ag0D Ag08 109.04(4) .
Ag05 Ag0D Ag0A 106.93(4) .
Ag05 Ag0D Ag0C 61.65(3) .
Ag05 Ag0D Ag0K 114.15(4) .
Ag05 Ag0D Ag0P 168.96(5) .
Ag08 Ag0D Ag0A 58.06(3) .
Ag08 Ag0D Ag0K 108.07(4) .
Ag0A Ag0D Ag0K 55.91(3) .
Ag0C Ag0D Ag08 60.08(3) .
Ag0C Ag0D Ag0A 106.12(4) .
Ag0C Ag0D Ag0K 160.87(4) .
Ag0P Ag0D Ag08 65.73(3) .
Ag0P Ag0D Ag0A 78.99(4) .
Ag0P Ag0D Ag0C 108.03(4) .
Ag0P Ag0D Ag0K 76.89(3) .
S017 Ag0D Ag01 146.67(9) .
S017 Ag0D Pd02 149.76(9) .
S017 Ag0D Ag05 112.74(8) .
S017 Ag0D Ag08 105.80(8) .
S017 Ag0D Ag0A 140.31(8) .
S017 Ag0D Ag0C 91.63(8) .
S017 Ag0D Ag0K 106.63(8) .
S017 Ag0D Ag0P 61.66(7) .
Ag08 Ag0E Ag0C 55.17(3) .
S00Q Ag0E Ag08 50.06(6) .
S00Q Ag0E Ag0C 89.61(6) .
S00V Ag0E Ag08 92.79(7) .
S00V Ag0E Ag0C 48.45(7) .
S00V Ag0E S00Q 93.56(10) .
S019 Ag0E Ag08 97.17(8) .
S019 Ag0E Ag0C 138.75(9) .
S019 Ag0E S00Q 93.42(10) .
S019 Ag0E S00V 170.00(11) .
Ag03 Ag0F Ag05 58.66(3) .
S00R Ag0F Ag03 88.67(8) .
S00R Ag0F Ag05 134.16(8) .
S00R Ag0F S010 170.76(11) .
S010 Ag0F Ag03 100.57(7) .
S010 Ag0F Ag05 53.14(7) .
Ag04 Ag0G Ag06 55.48(3) .
Ag04 Ag0G Ag0A 54.81(3) .
Ag06 Ag0G Ag0A 50.32(2) .
S00Y Ag0G Ag04 91.28(7) .
S00Y Ag0G Ag06 95.63(7) .
S00Y Ag0G Ag0A 48.09(7) .
S013 Ag0G Ag04 96.87(8) .
S013 Ag0G Ag06 91.53(8) .
S013 Ag0G Ag0A 140.20(8) .
S013 Ag0G S00Y 171.28(11) .
Ag05 Ag0H Ag09 57.44(3) .
Ag05 Ag0H Ag0C 55.78(3) .
Ag09 Ag0H Ag0C 51.98(3) .
S00S Ag0H Ag05 97.29(7) .
S00S Ag0H Ag09 51.07(7) .
S00S Ag0H Ag0C 99.74(8) .
S00S Ag0H S010 96.40(10) .
S00Z Ag0H Ag05 112.51(8) .
S00Z Ag0H Ag09 140.95(8) .
S00Z Ag0H Ag0C 90.15(8) .
S00Z Ag0H S00S 148.83(11) .
S00Z Ag0H S010 108.84(10) .
S010 Ag0H Ag05 52.03(6) .
S010 Ag0H Ag09 93.40(6) .
S010 Ag0H Ag0C 107.29(7) .
Ag01 Ag0I Ag04 58.47(3) .
S00R Ag0I Ag01 95.75(8) .
S00R Ag0I Ag04 130.88(8) .
S00R Ag0I S00T 159.72(11) .
S00T Ag0I Ag01 100.76(8) .
S00T Ag0I Ag04 52.76(7) .
Ag06 Ag0J Ag07 58.69(3) .
S013 Ag0J Ag06 100.32(9) .
S013 Ag0J Ag07 138.76(9) .
S013 Ag0J S014 157.32(12) .
S014 Ag0J Ag06 101.91(8) .
S014 Ag0J Ag07 54.09(7) .
Ag01 Ag0K Ag0D 53.16(3) .
Ag0A Ag0K Ag01 57.55(3) .
Ag0A Ag0K Ag0D 55.56(3) .
S00X Ag0K Ag01 53.42(7) .
S00X Ag0K Ag0A 100.51(8) .
S00X Ag0K Ag0D 102.54(8) .
S012 Ag0K Ag01 133.15(9) .
S012 Ag0K Ag0A 86.19(8) .
S012 Ag0K Ag0D 82.82(8) .
S012 Ag0K S00X 173.02(11) .
S00Z Ag0L Ag0C 96.55(8) .
S00Z Ag0L S017 173.95(11) .
S017 Ag0L Ag0C 89.10(8) .
Ag09 Ag0M Ag03 55.57(3) .
S00U Ag0M Ag03 50.03(7) .
S00U Ag0M Ag09 95.04(8) .
S2 Ag0M Ag03 137.45(9) .
S2 Ag0M Ag09 95.17(9) .
S2 Ag0M S00U 169.75(12) .
Ag07 Ag0N Ag09 56.28(3) .
Ag07 Ag0N Ag0B 57.52(3) .
Ag0B Ag0N Ag09 51.39(3) .
S014 Ag0N Ag07 52.48(7) .
S014 Ag0N Ag09 108.12(7) .
S014 Ag0N Ag0B 94.90(7) .
S016 Ag0N Ag07 96.52(8) .
S016 Ag0N Ag09 99.73(8) .
S016 Ag0N Ag0B 51.30(8) .
S016 Ag0N S014 96.34(10) .
S2 Ag0N Ag07 107.09(9) .
S2 Ag0N Ag09 85.94(8) .
S2 Ag0N Ag0B 136.90(9) .
S2 Ag0N S014 105.55(11) .
S2 Ag0N S016 154.50(12) .
Ag06 Ag0O Ag08 52.50(3) .
Ag0B Ag0O Ag06 58.89(3) .
Ag0B Ag0O Ag08 56.05(3) .
Ag0B Ag0O S016 50.45(6) .
S015 Ag0O Ag06 51.68(8) .
S015 Ag0O Ag08 100.57(8) .
S015 Ag0O Ag0B 99.72(8) .
S015 Ag0O S016 96.30(11) .
S016 Ag0O Ag06 91.89(7) .
S016 Ag0O Ag08 106.27(7) .
S019 Ag0O Ag06 140.84(9) .
S019 Ag0O Ag08 88.54(8) .
S019 Ag0O Ag0B 105.49(8) .
S019 Ag0O S015 154.01(11) .
S019 Ag0O S016 104.49(11) .
Ag0D Ag0P Ag08 57.97(3) .
S00Q Ag0P Ag08 51.28(7) .
S00Q Ag0P Ag0D 102.50(8) .
S00Q Ag0P S017 104.69(10) .
S012 Ag0P Ag08 118.13(9) .
S012 Ag0P Ag0D 92.79(8) .
S012 Ag0P S00Q 145.00(11) .
S012 Ag0P S017 109.60(11) .
S017 Ag0P Ag08 94.19(7) .
S017 Ag0P Ag0D 52.83(7) .
Ag08 S00Q Ag0E 66.24(8) .
Ag0P S00Q Ag08 79.06(9) .
Ag0P S00Q Ag0E 128.97(12) .
C02J S00Q Ag08 110.0(4) .
C02J S00Q Ag0E 119.5(4) .
C02J S00Q Ag0P 106.7(4) .
Ag0I S00R Ag0F 102.73(12) .
C03H S00R Ag0F 108.5(4) .
C03H S00R Ag0I 106.5(5) .
Ag0H S00S Ag09 78.95(9) .
C036 S00S Ag09 110.3(5) .
C036 S00S Ag0H 103.4(4) .
Ag0I S00T Ag04 76.83(8) .
C02Y S00T Ag04 109.0(4) .
C02Y S00T Ag0I 103.2(4) .
Ag0M S00U Ag03 82.08(9) .
C02U S00U Ag03 108.4(4) .
C02U S00U Ag0M 106.1(4) .
Ag0E S00V Ag0C 83.80(9) .
C02N S00V Ag0C 109.2(4) .
C02N S00V Ag0E 102.7(4) .
Ag0K S00X Ag01 76.02(9) .
C03D S00X Ag01 106.6(4) .
C03D S00X Ag0K 105.2(4) .
Ag0G S00Y Ag0A 84.92(10) .
C04I S00Y Ag0A 108.6(4) .
C04I S00Y Ag0G 106.0(4) .
Ag0L S00Z Ag0H 89.24(10) .
C04L S00Z Ag0H 101.0(4) .
C04L S00Z Ag0L 113.0(5) .
Ag05 S010 Ag0H 65.37(7) .
Ag0F S010 Ag05 74.81(8) .
Ag0F S010 Ag0H 130.30(11) .
C035 S010 Ag05 108.7(4) .
C035 S010 Ag0F 108.7(4) .
C035 S010 Ag0H 111.3(4) .
Ag0K S012 Ag0P 106.98(12) .
C06I S012 Ag0K 104.4(5) .
C06I S012 Ag0P 116.4(5) .
C06J S012 Ag0K 119.0(8) .
C06J S012 Ag0P 93.3(7) .
Ag0J S013 Ag0G 93.79(11) .
C02O S013 Ag0G 109.6(4) .
C02O S013 Ag0J 101.6(4) .
Ag07 S014 Ag0N 64.42(7) .
Ag0J S014 Ag07 74.51(9) .
Ag0J S014 Ag0N 128.58(13) .
C03E S014 Ag07 106.9(4) .
C03E S014 Ag0J 105.7(4) .
C03E S014 Ag0N 114.6(4) .
Ag0O S015 Ag06 77.87(9) .
C047 S015 Ag06 111.7(5) .
C047 S015 Ag0O 103.8(4) .
Ag0B S016 Ag0O 62.93(7) .
Ag0N S016 Ag0B 78.64(10) .
Ag0N S016 Ag0O 131.65(12) .
C03X S016 Ag0B 107.4(4) .
C03X S016 Ag0N 101.2(4) .
C03X S016 Ag0O 116.9(4) .
Ag0D S017 Ag0P 65.50(7) .
Ag0L S017 Ag0D 87.00(10) .
Ag0L S017 Ag0P 138.96(13) .
C5 S017 Ag0D 98.5(6) .
C5 S017 Ag0L 114.3(7) .
C5 S017 Ag0P 100.0(7) .
C3A S017 Ag0D 129.8(6) .
C3A S017 Ag0L 115.0(7) .
C3A S017 Ag0P 106.0(7) .
Ag0O S019 Ag0E 92.23(11) .
C05N S019 Ag0E 113.7(4) .
C05N S019 Ag0O 100.2(4) .
Ag0M S2 Ag0N 93.36(11) .
C10 S2 Ag0M 118.4(4) .
C10 S2 Ag0N 96.6(4) .
C02M P01D C03K 108.1(6) .
C02M P01D C03N 111.8(6) .
C02M P01D C042 109.5(6) .
C03N P01D C03K 108.3(5) .
C042 P01D C03K 109.9(5) .
C042 P01D C03N 109.3(6) .
C03R P01I C045 113.3(6) .
C040 P01I C03R 108.0(6) .
C040 P01I C045 109.9(6) .
C040 P01I C065 110.0(6) .
C065 P01I C03R 108.9(6) .
C065 P01I C045 106.7(6) .
C02K C02E C02Y 123.8(12) .
C02J C02H Cl3A 120.4(9) .
C02J C02H C04Q 125.7(13) .
C04Q C02H Cl3A 113.9(11) .
C02H C02J S00Q 122.5(10) .
C02H C02J C041 115.3(11) .
C041 C02J S00Q 122.1(10) .
C02E C02K C03P 116.5(12) .
C02U C02L Cl01 121.4(9) .
C02U C02L C04X 122.3(11) .
C04X C02L Cl01 116.3(9) .
C02Q C02M P01D 122.4(9) .
C050 C02M P01D 118.6(9) .
C050 C02M C02Q 118.8(11) .
C031 C02N S00V 119.5(10) .
C033 C02N S00V 121.8(10) .
C033 C02N C031 118.7(12) .
C039 C02O S013 123.3(10) .
C03C C02O S013 123.3(10) .
C03C C02O C039 113.4(11) .
C03M C02P C03D 121.8(11) .
C03F C02Q C02M 120.9(12) .
C046 C02R C035 121.1(13) .
C03N C02S C04A 117.8(12) .
C04I C02T C03O 121.0(11) .
C02L C02U S00U 120.3(9) .
C02L C02U C03Z 118.5(12) .
C03Z C02U S00U 121.1(10) .
C03E C02V C051 119.8(14) .
C02Y C02W Cl00 119.4(10) .
C02Y C02W C03A 123.0(12) .
C03A C02W Cl00 117.5(9) .
C037 C02X C03Z 119.9(13) .
C02E C02Y S00T 121.0(9) .
C02W C02Y S00T 122.7(10) .
C02W C02Y C02E 116.0(11) .
C034 C02Z C03J 120.0(12) .
C04E C030 C045 119.8(12) .
C04K C031 C02N 119.1(12) .
C06A C06D C06F 120.0 .
C06D C06A Cl1K 120.5(9) .
C06D C06A C032 120.0 .
C032 C06A Cl1K 119.4(9) .
C06P C032 C06A 120.0 .
C06I C06P C032 120.0 .
C06P C06I S012 117.4(8) .
C06P C06I C06F 120.0 .
C06F C06I S012 122.3(8) .
C06D C06F Cl1I 118.8(8) .
C06I C06F Cl1I 121.2(8) .
C06I C06F C06D 120.0 .
C02N C033 Cl2A 119.9(10) .
C038 C033 Cl2A 117.9(10) .
C038 C033 C02N 122.1(12) .
C03N C034 C02Z 119.3(12) .
C02R C035 S010 121.4(9) .
C03Y C035 S010 121.0(11) .
C03Y C035 C02R 117.5(12) .
C03Q C036 S00S 122.5(11) .
C03Q C036 C03S 117.6(12) .
C03S C036 S00S 120.0(10) .
C02X C037 Cl3B 118.3(11) .
C04X C037 Cl3B 119.7(10) .
C04X C037 C02X 122.0(12) .
C033 C038 C048 118.5(13) .
C02O C039 Cl6A 118.5(10) .
C044 C039 Cl6A 118.5(11) .
C044 C039 C02O 122.9(13) .
C03P C03A C02W 117.6(12) .
C04I C03B Cl0A 120.4(9) .
C04R C03B Cl0A 117.1(10) .
C04R C03B C04I 122.5(11) .
C03G C03C C02O 125.3(12) .
C02P C03D S00X 120.5(9) .
C04D C03D S00X 122.4(10) .
C04D C03D C02P 117.1(12) .
C02V C03E S014 121.3(10) .
C04Y C03E S014 120.5(10) .
C04Y C03E C02V 118.1(12) .
C02Q C03F C04Z 119.2(13) .
C03C C03G C054 118.0(13) .
C03T C03H S00R 123.2(11) .
C03T C03H C04H 118.0(12) .
C04H C03H S00R 118.7(11) .
C047 C03I Cl5A 121.0(11) .
C047 C03I C05K 121.9(14) .
C05K C03I Cl5A 117.1(11) .
C04A C03J C02Z 120.7(12) .
C04N C03K P01D 121.8(10) .
C04N C03K C05A 122.2(12) .
C05A C03K P01D 115.9(10) .
C049 C03L C042 118.3(13) .
C05U C03M C02P 117.5(14) .
C02S C03N P01D 118.6(10) .
C034 C03N P01D 119.7(9) .
C034 C03N C02S 121.6(11) .
C05Y C03O C02T 118.9(12) .
C02K C03P Cl14 117.6(10) .
C03A C03P Cl14 119.3(10) .
C03A C03P C02K 123.0(12) .
C036 C03Q Cl7C 121.5(10) .
C036 C03Q C05W 124.9(13) .
C05W C03Q Cl7C 113.6(11) .
C03W C03R P01I 119.5(10) .
C03W C03R C05V 122.0(13) .
C05V C03R P01I 118.4(11) .
C052 C03S C036 121.1(13) .
C03H C03T Cl4A 121.3(11) .
C03H C03T C05G 123.2(14) .
C05G C03T Cl4A 115.5(11) .
C049 C03U C04B 120.2(13) .
C04B C03V C042 119.4(12) .
C05J C03W C03R 118.6(13) .
C04C C03X S016 123.2(10) .
C053 C03X S016 120.1(11) .
C053 C03X C04C 116.6(12) .
C035 C03Y Cl8B 120.2(11) .
C035 C03Y C04W 124.7(15) .
C04W C03Y Cl8B 115.0(11) .
C02X C03Z C02U 119.4(13) .
C043 C040 P01I 118.6(11) .
C043 C040 C04M 119.8(12) .
C04M C040 P01I 121.6(10) .
C04J C041 C02J 122.7(14) .
C03L C042 P01D 122.0(10) .
C03L C042 C03V 120.1(12) .
C03V C042 P01D 117.6(9) .
C040 C043 C05M 119.2(12) .
C039 C044 C054 119.4(13) .
C030 C045 P01I 122.3(10) .
C030 C045 C04T 121.6(11) .
C04T C045 P01I 116.0(9) .
C02R C046 C05I 116.3(15) .
C03I C047 S015 119.3(12) .
C04O C047 S015 122.6(11) .
C04O C047 C03I 118.1(13) .
C038 C048 Cl6B 118.6(11) .
C04K C048 Cl6B 119.8(11) .
C04K C048 C038 121.6(12) .
C03U C049 C03L 122.0(12) .
C03J C04A C02S 120.6(12) .
C03V C04B C03U 119.5(13) .
C05D C04C C03X 123.1(14) .
C03D C04D Cl9A 120.4(11) .
C03D C04D C05C 121.7(13) .
C05C C04D Cl9A 117.9(11) .
C030 C04E C061 119.4(12) .
C04S C04F C05M 120.0(13) .
C04U C04G C04Y 118.1(13) .
C05E C04H C03H 121.1(14) .
C02T C04I S00Y 120.8(9) .
C02T C04I C03B 117.9(11) .
C03B C04I S00Y 121.2(9) .
C041 C04J C05S 119.3(14) .
C048 C04K C031 119.8(12) .
C04V C04L S00Z 122.8(10) .
C058 C04L S00Z 119.6(10) .
C058 C04L C04V 117.5(12) .
C04S C04M C040 119.8(13) .
C03K C04N C05H 118.4(14) .
C047 C04O C05T 122.3(15) .
C04Z C04P C050 119.4(12) .
C02H C04Q C05S 114.8(14) .
C03B C04R C05Y 118.3(12) .
C04M C04S C04F 121.7(14) .
C06C C04T C045 116.6(12) .
C04G C04U Cl18 120.1(12) .
C051 C04U Cl18 117.8(12) .
C051 C04U C04G 122.0(14) .
C04L C04V Cl8A 120.6(11) .
C04L C04V C05Z 123.4(13) .
C05Z C04V Cl8A 115.9(11) .
C05I C04W C03Y 115.3(13) .
C037 C04X C02L 117.8(12) .
C03E C04Y Cl5B 122.0(10) .
C03E C04Y C04G 121.7(12) .
C04G C04Y Cl5B 116.2(10) .
C04P C04Z C03F 121.5(12) .
C02M C050 C04P 120.1(12) .
C04U C051 C02V 119.9(14) .
C03S C052 C063 117.9(14) .
C03X C053 Cl7B 121.3(11) .
C03X C053 C059 122.5(14) .
C059 C053 Cl7B 116.2(12) .
C03G C054 Cl2B 120.0(11) .
C044 C054 Cl2B 119.0(11) .
C044 C054 C03G 121.0(12) .
C05O C056 C06X 120.0 .
C065 C05O C056 120.0 .
C05O C065 P01I 121.5(5) .
C06E C065 P01I 118.4(5) .
C06E C065 C05O 120.0 .
C065 C06E C06O 120.0 .
C06E C06O C06X 120.0 .
C06O C06X C056 120.0 .
C05X C057 C05J 120.6(13) .
C04L C058 C060 121.5(14) .
C05L C059 C053 115.3(14) .
C03K C05A C05B 116.8(13) .
C05F C05B C05A 121.4(14) .
C05U C05C C04D 118.9(13) .
C04C C05D C05L 119.3(16) .
C068 C05E C04H 117.2(15) .
C05B C05F C05H 120.5(14) .
C068 C05G C03T 117.1(15) .
C05F C05H C04N 120.6(14) .
C046 C05I Cl1G 117.3(14) .
C04W C05I Cl1G 117.5(12) .
C04W C05I C046 125.0(13) .
C03W C05J C057 119.7(13) .
C05P C05K C03I 116.9(14) .
C059 C05L Cl1J 115.6(13) .
C05D C05L Cl1J 120.8(16) .
C05D C05L C059 123.1(15) .
C04F C05M C043 119.3(12) .
C062 C05N S019 116.1(7) .
C062 C05N C06K 120.0 .
C06K C05N S019 123.9(7) .
C06H C062 C05N 120.0 .
Cl3 C062 C05N 149.8(13) .
Cl3 C062 C06H 89.1(13) .
C062 C06H Cl3 38.5(6) .
C06N C06H C062 120.0 .
C06N C06H Cl3 157.5(7) .
C06H C06N C05R 120.0 .
C06H C06N Cl1P 112.9(10) .
C06H C06N Cl1Q 144.7(10) .
C05R C06N Cl1P 127.0(10) .
C05R C06N Cl1Q 95.2(10) .
C06K C05R C06N 120.0 .
C05N C06K Cl1D 120.8(7) .
C05R C06K Cl1D 119.2(7) .
C05R C06K C05N 120.0 .
C05K C05P Cl1B 116.2(13) .
C05T C05P Cl1B 119.5(14) .
C05T C05P C05K 124.3(14) .
C05Z C05Q Cl1E 119.2(13) .
C05Z C05Q C060 124.6(14) .
C060 C05Q Cl1E 116.2(13) .
C04J C05S Cl1A 120.6(13) .
C04J C05S C04Q 121.8(13) .
C04Q C05S Cl1A 117.5(14) .
C05P C05T C04O 116.4(16) .
C03M C05U Cl1F 117.6(13) .
C05C C05U Cl1F 119.0(12) .
C05C C05U C03M 122.9(14) .
C05X C05V C03R 118.8(15) .
C063 C05W C03Q 115.5(14) .
C05V C05X C057 120.3(14) .
C03O C05Y Cl15 119.6(11) .
C04R C05Y Cl15 119.0(11) .
C04R C05Y C03O 121.4(12) .
C05Q C05Z C04V 115.7(14) .
C05Q C060 C058 117.2(15) .
C06C C061 C04E 120.5(13) .
C052 C063 Cl02 118.2(13) .
C05W C063 Cl02 119.0(13) .
C05W C063 C052 122.7(14) .
C05E C068 Cl1H 119.8(13) .
C05G C068 Cl1H 116.9(14) .
C05G C068 C05E 123.3(15) .
C061 C06C C04T 121.9(14) .
C16 C5 S017 121.2(10) .
C16 C5 C6 120.0 .
C6 C5 S017 118.3(10) .
C5 C16 C5B 120.0 .
C14 C5B C16 120.0 .
C5B C14 Cl6 118.3(10) .
C21 C14 Cl6 121.4(10) .
C21 C14 C5B 120.0 .
C14 C21 C6 120.0 .
C5 C6 Cl7A 119.5(10) .
C21 C6 Cl7A 120.1(10) .
C21 C6 C5 120.0 .
C10 C3AA C20 120.0 .
C3AA C10 S2 121.6(8) .
C3AA C10 C13 120.0 .
C13 C10 S2 118.3(8) .
C10 C13 Cl2 124.9(8) .
C17 C13 Cl2 115.1(8) .
C17 C13 C10 120.0 .
C0AA C17 C13 120.0 .
C17 C0AA Cl4B 121.9(9) .
C17 C0AA C20 120.0 .
C17 C0AA Cl4C 86.1(10) .
C20 C0AA Cl4B 118.0(9) .
C20 C0AA Cl4C 152.4(10) .
C0AA C20 C3AA 120.0 .
C3A C16A C15A 120.0 .
C16A C3A S017 121.0(11) .
C16A C3A C21A 120.0 .
C21A C3A S017 118.3(11) .
C3A C21A C6A 120.0 .
C3A C21A Cl1 124.3(11) .
C6A C21A Cl1 115.6(11) .
C14A C6A C21A 120.0 .
C6A C14A C15A 120.0 .
C6A C14A Cl7 119.7(11) .
C15A C14A Cl7 120.1(11) .
C14A C15A C16A 120.0 .
C06N Cl1P Cl1L 136.7(8) 1_545
C0 Cl1L Cl1P 174.8(12) 1_565
C06G C06J S012 116.6(12) .
C06G C06J C06Q 120.0 .
C06Q C06J S012 123.1(12) .
C06J C06G Cl12 122.3(13) .
C1 C06G Cl12 117.7(13) .
C1 C06G C06J 120.0 .
C0 C1 C06G 120.0 .
C1 C0 Cl1L 117.2(13) .
C1 C0 C06B 120.0 .
C06B C0 Cl1L 122.6(13) .
C06Q C06B C0 120.0 .
C06B C06Q C06J 120.0 .
C062 Cl3 C06H 52.5(11) .

loop_
_geom_bond_atom_site_label_1
_geom_bond_atom_site_label_2
_geom_bond_distance
_geom_bond_site_symmetry_2
Ag01 Pd02 2.7412(11) .
Ag01 Ag03 2.9529(12) .
Ag01 Ag04 2.9201(11) .
Ag01 Ag05 2.8329(11) .
Ag01 Ag0A 2.8905(12) .
Ag01 Ag0D 2.8624(12) .
Ag01 Ag0I 2.9151(13) .
Ag01 Ag0K 3.0370(13) .
Ag01 S00X 2.513(3) .
Pd02 Ag03 2.7462(12) .
Pd02 Ag04 2.7665(11) .
Pd02 Ag05 2.7236(11) .
Pd02 Ag06 2.7560(11) .
Pd02 Ag07 2.7368(12) .
Pd02 Ag08 2.7693(12) .
Pd02 Ag09 2.7628(11) .
Pd02 Ag0A 2.7255(11) .
Pd02 Ag0B 2.7291(12) .
Pd02 Ag0C 2.7580(11) .
Pd02 Ag0D 2.7565(12) .
Ag03 Ag04 2.8611(11) .
Ag03 Ag05 2.9115(12) .
Ag03 Ag07 2.8232(12) .
Ag03 Ag09 2.9138(12) .
Ag03 Ag0F 2.9381(12) .
Ag03 Ag0M 3.2431(13) .
Ag03 S00U 2.509(3) .
Ag04 Ag06 2.9400(12) .
Ag04 Ag07 2.8241(12) .
Ag04 Ag0A 2.9110(12) .
Ag04 Ag0G 2.9868(12) .
Ag04 Ag0I 3.0581(13) .
Ag04 S00T 2.500(3) .
Ag05 Ag09 2.9054(12) .
Ag05 Ag0C 2.9265(12) .
Ag05 Ag0D 2.8129(12) .
Ag05 Ag0F 3.0046(13) .
Ag05 Ag0H 2.8726(12) .
Ag05 S010 2.491(3) .
Ag06 Ag07 2.9210(12) .
Ag06 Ag08 2.8515(12) .
Ag06 Ag0A 2.8099(12) .
Ag06 Ag0B 2.9343(12) .
Ag06 Ag0G 3.3008(12) .
Ag06 Ag0J 2.9647(13) .
Ag06 Ag0O 3.0838(14) .
Ag06 S015 2.475(3) .
Ag07 Ag09 2.9705(12) .
Ag07 Ag0B 2.8909(13) .
Ag07 Ag0J 2.9959(12) .
Ag07 Ag0N 2.8634(13) .
Ag07 S014 2.518(3) .
Ag08 Ag0A 2.8555(12) .
Ag08 Ag0B 2.9497(12) .
Ag08 Ag0C 2.9176(12) .
Ag08 Ag0D 2.9306(13) .
Ag08 Ag0E 2.9894(13) .
Ag08 Ag0O 3.3422(15) .
Ag08 Ag0P 3.1514(14) .
Ag08 S00Q 2.504(3) .
Ag09 Ag0B 2.8225(12) .
Ag09 Ag0C 2.8428(12) .
Ag09 Ag0H 3.1520(12) .
Ag09 Ag0M 2.9892(14) .
Ag09 Ag0N 3.3646(14) .
Ag09 S00S 2.498(3) .
Ag0A Ag0D 2.9536(12) .
Ag0A Ag0G 3.3078(12) .
Ag0A Ag0K 2.9660(14) .
Ag0A S00Y 2.471(3) .
Ag0B Ag0C 2.8438(12) .
Ag0B Ag0N 3.1257(14) .
Ag0B Ag0O 2.8732(13) .
Ag0B S016 2.488(3) .
Ag0C Ag0D 2.8969(12) .
Ag0C Ag0E 3.2853(13) .
Ag0C Ag0H 3.3252(12) .
Ag0C Ag0L 3.0770(13) .
Ag0C S00V 2.473(3) .
Ag0D Ag0K 3.3329(13) .
Ag0D Ag0P 2.8763(14) .
Ag0D S017 2.519(3) .
Ag0E S00Q 2.928(3) .
Ag0E S00V 2.446(3) .
Ag0E S019 2.419(3) .
Ag0F S00R 2.440(3) .
Ag0F S010 2.455(3) .
Ag0G S00Y 2.428(3) .
Ag0G S013 2.410(3) .
Ag0H S00S 2.459(3) .
Ag0H S00Z 2.434(3) .
Ag0H S010 2.806(3) .
Ag0I S00R 2.414(3) .
Ag0I S00T 2.420(3) .
Ag0J S013 2.405(3) .
Ag0J S014 2.430(3) .
Ag0K S00X 2.417(3) .
Ag0K S012 2.395(3) .
Ag0L S00Z 2.420(3) .
Ag0L S017 2.433(3) .
Ag0M S00U 2.429(3) .
Ag0M S2 2.413(3) .
Ag0N S014 2.831(3) .
Ag0N S016 2.445(3) .
Ag0N S2 2.428(3) .
Ag0O S015 2.432(3) .
Ag0O S016 2.962(3) .
Ag0O S019 2.416(3) .
Ag0P S00Q 2.447(3) .
Ag0P S012 2.428(3) .
Ag0P S017 2.782(3) .
S00Q C02J 1.771(12) .
S00R C03H 1.767(14) .
S00S C036 1.770(13) .
S00T C02Y 1.769(12) .
S00U C02U 1.795(13) .
S00V C02N 1.786(12) .
Cl00 C02W 1.735(13) .
S00X C03D 1.776(12) .
S00Y C04I 1.768(11) .
S00Z C04L 1.773(14) .
S010 C035 1.772(12) .
Cl01 C02L 1.758(11) .
S012 C06I 1.796(10) .
S012 C06J 1.854(15) .
S013 C02O 1.729(12) .
S014 C03E 1.776(14) .
S015 C047 1.776(14) .
S016 C03X 1.786(13) .
S017 C5 1.893(13) .
S017 C3A 1.729(14) .
Cl3A C02H 1.760(14) .
S019 C05N 1.778(8) .
S2 C10 1.816(9) .
Cl4A C03T 1.742(15) .
Cl0A C03B 1.720(13) .
P01D C02M 1.778(12) .
P01D C03K 1.826(12) .
P01D C03N 1.799(12) .
P01D C042 1.784(13) .
Cl2A C033 1.719(13) .
Cl5A C03I 1.732(15) .
Cl7C C03Q 1.775(14) .
Cl8B C03Y 1.752(16) .
P01I C03R 1.807(13) .
P01I C040 1.784(13) .
P01I C045 1.824(13) .
P01I C065 1.791(8) .
Cl3B C037 1.745(13) .
Cl6A C039 1.746(16) .
Cl7B C053 1.724(16) .
Cl5B C04Y 1.727(13) .
Cl2B C054 1.744(13) .
Cl14 C03P 1.748(13) .
Cl15 C05Y 1.717(14) .
Cl8A C04V 1.721(15) .
Cl9A C04D 1.720(14) .
Cl18 C04U 1.739(15) .
Cl6B C048 1.728(13) .
Cl1A C05S 1.743(15) .
Cl1B C05P 1.759(16) .
Cl1D C06K 1.649(11) .
Cl1E C05Q 1.744(15) .
Cl1F C05U 1.742(16) .
Cl02 C063 1.751(16) .
Cl1G C05I 1.771(15) .
Cl1H C068 1.745(17) .
Cl1I C06F 1.731(11) .
Cl1J C05L 1.745(17) .
Cl1K C06A 1.703(11) .
C02E C02K 1.376(18) .
C02E C02Y 1.413(18) .
C02H C02J 1.375(18) .
C02H C04Q 1.390(18) .
C02J C041 1.399(18) .
C02K C03P 1.399(19) .
C02L C02U 1.377(17) .
C02L C04X 1.395(18) .
C02M C02Q 1.419(17) .
C02M C050 1.393(18) .
C02N C031 1.424(18) .
C02N C033 1.378(18) .
C02O C039 1.433(18) .
C02O C03C 1.419(18) .
C02P C03D 1.426(17) .
C02P C03M 1.398(18) .
C02Q C03F 1.377(19) .
C02R C035 1.412(18) .
C02R C046 1.400(19) .
C02S C03N 1.415(17) .
C02S C04A 1.426(18) .
C02T C03O 1.412(19) .
C02T C04I 1.402(17) .
C02U C03Z 1.397(17) .
C02V C03E 1.402(18) .
C02V C051 1.415(19) .
C02W C02Y 1.386(16) .
C02W C03A 1.392(19) .
C02X C037 1.37(2) .
C02X C03Z 1.39(2) .
C02Z C034 1.397(17) .
C02Z C03J 1.412(19) .
C030 C045 1.396(18) .
C030 C04E 1.387(19) .
C031 C04K 1.406(19) .
C06D C06A 1.3900 .
C06D C06F 1.3900 .
C06A C032 1.3900 .
C032 C06P 1.3900 .
C06P C06I 1.3900 .
C06I C06F 1.3900 .
C033 C038 1.376(17) .
C034 C03N 1.378(17) .
C035 C03Y 1.374(18) .
C036 C03Q 1.345(19) .
C036 C03S 1.42(2) .
C037 C04X 1.359(19) .
C038 C048 1.398(19) .
C039 C044 1.365(18) .
C03A C03P 1.38(2) .
C03B C04I 1.406(17) .
C03B C04R 1.393(18) .
C03C C03G 1.345(19) .
C03D C04D 1.382(19) .
C03E C04Y 1.386(18) .
C03F C04Z 1.39(2) .
C03G C054 1.40(2) .
C03H C03T 1.37(2) .
C03H C04H 1.423(19) .
C03I C047 1.400(19) .
C03I C05K 1.40(2) .
C03J C04A 1.360(18) .
C03K C04N 1.370(19) .
C03K C05A 1.405(19) .
C03L C042 1.397(17) .
C03L C049 1.379(19) .
C03M C05U 1.39(2) .
C03O C05Y 1.400(19) .
C03Q C05W 1.408(18) .
C03R C03W 1.40(2) .
C03R C05V 1.42(2) .
C03S C052 1.39(2) .
C03T C05G 1.39(2) .
C03U C049 1.365(19) .
C03U C04B 1.390(19) .
C03V C042 1.413(17) .
C03V C04B 1.388(19) .
C03W C05J 1.402(19) .
C03X C04C 1.41(2) .
C03X C053 1.37(2) .
C03Y C04W 1.39(2) .
C040 C043 1.382(19) .
C040 C04M 1.413(19) .
C041 C04J 1.36(2) .
C043 C05M 1.45(2) .
C044 C054 1.38(2) .
C045 C04T 1.425(19) .
C046 C05I 1.41(2) .
C047 C04O 1.39(2) .
C048 C04K 1.36(2) .
C04C C05D 1.33(2) .
C04D C05C 1.41(2) .
C04E C061 1.41(2) .
C04F C04S 1.379(19) .
C04F C05M 1.383(19) .
C04G C04U 1.38(2) .
C04G C04Y 1.41(2) .
C04H C05E 1.41(2) .
C04J C05S 1.38(2) .
C04L C04V 1.404(19) .
C04L C058 1.392(19) .
C04M C04S 1.372(19) .
C04N C05H 1.42(2) .
C04O C05T 1.42(2) .
C04P C04Z 1.38(2) .
C04P C050 1.41(2) .
C04Q C05S 1.41(2) .
C04R C05Y 1.396(19) .
C04T C06C 1.41(2) .
C04U C051 1.35(2) .
C04V C05Z 1.42(2) .
C04W C05I 1.37(2) .
C052 C063 1.41(2) .
C053 C059 1.422(19) .
C056 C05O 1.3900 .
C056 C06X 1.3900 .
C05O C065 1.3900 .
C065 C06E 1.3900 .
C06E C06O 1.3900 .
C06O C06X 1.3900 .
C057 C05J 1.42(2) .
C057 C05X 1.40(2) .
C058 C060 1.41(2) .
C059 C05L 1.41(3) .
C05A C05B 1.423(19) .
C05B C05F 1.36(2) .
C05C C05U 1.35(2) .
C05D C05L 1.35(3) .
C05E C068 1.40(3) .
C05F C05H 1.37(2) .
C05G C068 1.39(2) .
C05K C05P 1.39(2) .
C05N C062 1.3900 .
C05N C06K 1.3900 .
C062 C06H 1.3900 .
C062 Cl3 1.090(19) .
C06H C06N 1.3900 .
C06H Cl3 1.75(3) .
C06N C05R 1.3900 .
C06N Cl1P 1.710(10) .
C06N Cl1Q 1.97(2) .
C05R C06K 1.3900 .
C05P C05T 1.38(2) .
C05Q C05Z 1.36(2) .
C05Q C060 1.41(2) .
C05V C05X 1.39(2) .
C05W C063 1.39(2) .
C061 C06C 1.37(2) .
Cl2 C13 1.766(11) .
Cl4B C0AA 1.704(11) .
Cl6 C14 1.709(13) .
Cl7A C6 1.732(14) .
C5 C16 1.3900 .
C5 C6 1.3900 .
C16 C5B 1.3900 .
C5B C14 1.3900 .
C14 C21 1.3900 .
C21 C6 1.3900 .
C3AA C10 1.3900 .
C3AA C20 1.3900 .
C10 C13 1.3900 .
C13 C17 1.3900 .
C17 C0AA 1.3900 .
C0AA C20 1.3900 .
C0AA Cl4C 2.15(3) .
C16A C3A 1.3900 .
C16A C15A 1.3900 .
C3A C21A 1.3900 .
C21A C6A 1.3900 .
C21A Cl1 1.741(15) .
C6A C14A 1.3900 .
C14A C15A 1.3900 .
C14A Cl7 1.735(15) .
Cl12 C06G 1.75(2) .
Cl1P Cl1L 2.479(15) 1_545
Cl1L Cl1P 2.479(15) 1_565
Cl1L C0 1.738(19) .
C06J C06G 1.3900 .
C06J C06Q 1.3900 .
C06G C1 1.3900 .
C1 C0 1.3900 .
C0 C06B 1.3900 .
C06B C06Q 1.3900 .

loop_
_platon_squeeze_void_nr
_platon_squeeze_void_average_x
_platon_squeeze_void_average_y
_platon_squeeze_void_average_z
_platon_squeeze_void_volume
_platon_squeeze_void_count_electrons
_platon_squeeze_void_content
1 0.000 0.000 0.000 331 50 ' '
2 0.000 0.000 0.500 332 50 ' '
3 0.500 0.500 0.500 332 50 ' '
4 0.500 0.500 0.000 331 50 ' '
